data_7057245
loop_
_publ_author_name
'Chaudhri, Nivedita'
'Butcher, Ray J.'
'Sankar, Muniappan'

_publ_section_title
;
 Synthesis and structural, photophysical, electrochemical redox and axial
 ligation properties of highly electron deficient
 perchlorometalloporphyrins and selective CN&#x2212; sensing by Co(ii)
 complexes
;
_journal_issue 10
_journal_name_full 'New Journal of Chemistry'
_journal_page_first 8190
_journal_paper_doi 10.1039/C7NJ04418F
_journal_volume 42
_journal_year 2018
_chemical_formula_moiety 'C49 H25 Cl7 N6 O2 Zn'
_chemical_formula_sum 'C49 H25 Cl7 N6 O2 Zn'
_chemical_formula_weight 1043.27
_chemical_name_common beta-heptachloro-18-nitro-5,10,15,20-tetraphenylporphyrinatozinc(II)
_chemical_name_systematic 2,3,7,8,12,13,17-heptachloro-18-nitro-5,10,15,20-tetraphenylporphyrinatozinc(II)
_space_group_crystal_system monoclinic
_space_group_IT_number 14
_space_group_name_Hall '-P 2ybc'
_space_group_name_H-M_alt 'P 1 21/c 1'
_symmetry_space_group_name_Hall '-P 2ybc'
_symmetry_space_group_name_H-M 'P 1 21/c 1'
_atom_sites_solution_hydrogens geom
_audit_creation_method SHELXL-2016/6
_audit_update_record
;
2017-11-11 deposited with the CCDC.
2018-04-06 downloaded from the CCDC.
;
_cell_angle_alpha 90
_cell_angle_beta 105.085(12)
_cell_angle_gamma 90
_cell_formula_units_Z 8
_cell_length_a 22.161(7)
_cell_length_b 14.459(4)
_cell_length_c 29.775(9)
_cell_measurement_reflns_used 8068
_cell_measurement_temperature 100(2)
_cell_measurement_theta_max 23.49
_cell_measurement_theta_min 2.37
_cell_volume 9212(5)
_computing_cell_refinement 'Bruker SAINT'
_computing_data_collection 'Bruker APEX2'
_computing_data_reduction 'Bruker SAINT'
_computing_molecular_graphics 'Bruker SHELXTL (Sheldrick, 2008)'
_computing_publication_material 'Bruker SHELXTL (Sheldrick, 2008)'
_computing_structure_refinement 'SHELXL-2016/6 (Sheldrick, 2015)'
_computing_structure_solution 'SHELXS-97 (Sheldrick, 2015)'
_diffrn_ambient_temperature 100(2)
_diffrn_measured_fraction_theta_full 0.942
_diffrn_measured_fraction_theta_max 0.920
_diffrn_measurement_device_type 'Bruker APEX-II CCD'
_diffrn_measurement_method '\f and \w scans'
_diffrn_radiation_type MoK\a
_diffrn_radiation_wavelength 0.71073
_diffrn_reflns_av_R_equivalents 0.0429
_diffrn_reflns_av_unetI/netI 0.0554
_diffrn_reflns_Laue_measured_fraction_full 0.942
_diffrn_reflns_Laue_measured_fraction_max 0.920
_diffrn_reflns_limit_h_max 27
_diffrn_reflns_limit_h_min -21
_diffrn_reflns_limit_k_max 17
_diffrn_reflns_limit_k_min -16
_diffrn_reflns_limit_l_max 36
_diffrn_reflns_limit_l_min -31
_diffrn_reflns_number 71991
_diffrn_reflns_point_group_measured_fraction_full 0.942
_diffrn_reflns_point_group_measured_fraction_max 0.920
_diffrn_reflns_theta_full 25.500
_diffrn_reflns_theta_max 26.184
_diffrn_reflns_theta_min 1.901
_exptl_absorpt_coefficient_mu 0.987
_exptl_absorpt_correction_T_max 0.7454
_exptl_absorpt_correction_T_min 0.6789
_exptl_absorpt_correction_type multi-scan
_exptl_absorpt_process_details 'Sadabs (Sheldrick, 1996)'
_exptl_crystal_colour 'dark blue-purple'
_exptl_crystal_density_diffrn 1.504
_exptl_crystal_description prism
_exptl_crystal_F_000 4208
_exptl_crystal_recrystallization_method
'Re-crystallisation from solvent: Choloroform and Hexane with few drops of pyridine'
_exptl_crystal_size_max 0.24
_exptl_crystal_size_mid 0.17
_exptl_crystal_size_min 0.15
_refine_diff_density_max 0.779
_refine_diff_density_min -0.618
_refine_diff_density_rms 0.060
_refine_ls_extinction_method none
_refine_ls_goodness_of_fit_ref 1.026
_refine_ls_hydrogen_treatment constr
_refine_ls_matrix_type full
_refine_ls_number_parameters 1267
_refine_ls_number_reflns 16976
_refine_ls_number_restraints 476
_refine_ls_restrained_S_all 1.110
_refine_ls_R_factor_all 0.0941
_refine_ls_R_factor_gt 0.0484
_refine_ls_shift/su_max 0.007
_refine_ls_shift/su_mean 0.000
_refine_ls_structure_factor_coef Fsqd
_refine_ls_weighting_details 'w=1/[\s^2^(Fo^2^)+(0.0492P)^2^+7.0157P] where P=(Fo^2^+2Fc^2^)/3'
_refine_ls_weighting_scheme calc
_refine_ls_wR_factor_gt 0.1054
_refine_ls_wR_factor_ref 0.1221
_reflns_Friedel_coverage 0.000
_reflns_number_gt 10845
_reflns_number_total 16976
_reflns_threshold_expression 'I > 2\s(I)'
_cod_data_source_file c7nj04418f2.cif
_cod_data_source_block shelx_CCDC4
_cod_depositor_comments 'Adding full bibliography for 7057241--7057245.cif.'
_cod_database_code 7057245
_shelx_shelxl_version_number 2016/6
_shelx_space_group_comment
;
The symmetry employed for this shelxl refinement is uniquely defined
by the following loop, which should always be used as a source of
symmetry information in preference to the above space-group names.
They are only intended as comments.
;

loop_
_space_group_symop_operation_xyz
'x, y, z'
'-x, y+1/2, -z+1/2'
'-x, -y, -z'
'x, -y-1/2, z-1/2'

loop_
_atom_site_label
_atom_site_type_symbol
_atom_site_fract_x
_atom_site_fract_y
_atom_site_fract_z
_atom_site_U_iso_or_equiv
_atom_site_adp_type
_atom_site_occupancy
_atom_site_site_symmetry_order
_atom_site_calc_flag
_atom_site_refinement_flags_posn
_atom_site_refinement_flags_adp
_atom_site_refinement_flags_occupancy
_atom_site_disorder_assembly
_atom_site_disorder_group
Zn1 Zn 0.67243(2) 0.89192(3) 0.63264(2) 0.03645(11) Uani 1 1 d . . . . .
Cl1A Cl 0.78424(6) 1.25168(9) 0.62704(6) 0.0850(5) Uani 0.9010(7) 1 d . . P A 1
Cl2A Cl 0.64091(8) 1.26373(11) 0.56111(6) 0.0755(5) Uani 0.7674(7) 1 d . U P B 1
Cl3A Cl 0.42018(5) 1.04690(7) 0.59911(4) 0.0659(3) Uani 0.9660(7) 1 d . . P . .
Cl4A Cl 0.40023(5) 0.82378(9) 0.59733(5) 0.0626(3) Uani 0.8828(7) 1 d . U P C 1
Cl5A Cl 0.58446(6) 0.51840(7) 0.58099(5) 0.0681(4) Uani 0.9158(7) 1 d . U P D 1
Cl6A Cl 0.73404(6) 0.50383(9) 0.62979(5) 0.0649(4) Uani 0.8529(7) 1 d . U P E 1
Cl7A Cl 0.88266(6) 0.75696(9) 0.78525(5) 0.0604(3) Uani 0.8384(7) 1 d . U P F 1
Cl8A Cl 0.90162(5) 0.97928(9) 0.78249(4) 0.0593(3) Uani 0.8757(7) 1 d . U P G 1
N6A N 0.6486(8) 1.2356(6) 0.5667(3) 0.0755(5) Uani 0.2326(7) 1 d D U P B 2
O1A O 0.6524(6) 1.3200(7) 0.5748(4) 0.0755(5) Uani 0.2326(7) 1 d D U P B 2
O2A O 0.6275(5) 1.2068(7) 0.5263(4) 0.0755(5) Uani 0.2326(7) 1 d D U P B 2
N7A N 0.8738(5) 0.7748(11) 0.7754(5) 0.0604(3) Uani 0.1616(7) 1 d D U P F 2
O3A O 0.9313(5) 0.7734(10) 0.7806(5) 0.0604(3) Uani 0.1616(7) 1 d D U P F 2
O4A O 0.8487(6) 0.7265(10) 0.8000(5) 0.0604(3) Uani 0.1616(7) 1 d D U P F 2
N8A N 0.8894(5) 0.9690(11) 0.7710(6) 0.0593(3) Uani 0.1243(7) 1 d D U P G 2
O5A O 0.9458(6) 0.9478(12) 0.7794(6) 0.0593(3) Uani 0.1243(7) 1 d D U P G 2
O6A O 0.8718(7) 1.0350(11) 0.7914(6) 0.0593(3) Uani 0.1243(7) 1 d D U P G 2
N9A N 0.4140(5) 0.8369(13) 0.5905(5) 0.0626(3) Uani 0.1172(7) 1 d D U P C 2
O7A O 0.3733(7) 0.8426(14) 0.5527(5) 0.0626(3) Uani 0.1172(7) 1 d D U P C 2
O8A O 0.4028(9) 0.7931(14) 0.6237(5) 0.0626(3) Uani 0.1172(7) 1 d D U P C 2
N10A N 0.5940(9) 0.5389(10) 0.5877(5) 0.0681(4) Uani 0.0842(7) 1 d D U P D 2
O9A O 0.5834(13) 0.5450(16) 0.5446(5) 0.0681(4) Uani 0.0842(7) 1 d D U P D 2
O10A O 0.5746(12) 0.4715(13) 0.6060(7) 0.0681(4) Uani 0.0842(7) 1 d D U P D 2
N11A N 0.7241(6) 0.5345(8) 0.6205(5) 0.0649(4) Uani 0.1471(7) 1 d D U P E 2
O11A O 0.7700(6) 0.5407(11) 0.6044(5) 0.0649(4) Uani 0.1471(7) 1 d D U P E 2
O12A O 0.7224(8) 0.4778(11) 0.6516(5) 0.0649(4) Uani 0.1471(7) 1 d D U P E 2
N12A N 0.7711(3) 1.2231(6) 0.6169(4) 0.0850(5) Uani 0.0990(7) 1 d D U P A 2
O13A O 0.7774(12) 1.3013(10) 0.6351(8) 0.0850(5) Uani 0.0990(7) 1 d D U P A 2
O14A O 0.8044(8) 1.1975(14) 0.5914(6) 0.0850(5) Uani 0.0990(7) 1 d D U P A 2
N1A N 0.67749(12) 1.03646(18) 0.63973(10) 0.0375(7) Uani 1 1 d . . . . .
N2A N 0.57502(12) 0.90376(18) 0.60598(9) 0.0356(7) Uani 1 1 d . . . . .
N3A N 0.66027(12) 0.75083(18) 0.64241(9) 0.0373(7) Uani 1 1 d . . . . .
N4A N 0.75900(12) 0.88222(17) 0.68179(9) 0.0355(7) Uani 1 1 d . . . . .
C1A C 0.73396(16) 1.0818(2) 0.65302(12) 0.0395(8) Uani 1 1 d . . . . .
C2A C 0.72721(15) 1.1701(2) 0.62827(14) 0.0507(10) Uani 1 1 d D . . . .
C3A C 0.66795(16) 1.1755(2) 0.60198(13) 0.0467(9) Uani 1 1 d D . . . .
C4A C 0.63486(15) 1.0928(2) 0.61008(12) 0.0382(8) Uani 1 1 d . . . . .
C5A C 0.57035(15) 1.0743(2) 0.59479(11) 0.0364(8) Uani 1 1 d . . . . .
C6A C 0.54332(15) 0.9873(2) 0.59937(11) 0.0352(8) Uani 1 1 d . . . . .
C7A C 0.47805(15) 0.9690(2) 0.59673(12) 0.0399(9) Uani 1 1 d . . . . .
C8A C 0.47119(14) 0.8759(2) 0.59861(12) 0.0404(9) Uani 1 1 d D . . . .
C9A C 0.53226(15) 0.8332(2) 0.60466(11) 0.0358(8) Uani 1 1 d . . . . .
C10A C 0.54675(15) 0.7376(2) 0.60688(11) 0.0377(8) Uani 1 1 d . . . . .
C11A C 0.60834(15) 0.7016(2) 0.61898(12) 0.0377(8) Uani 1 1 d . . . . .
C12A C 0.62737(16) 0.6073(2) 0.61326(12) 0.0442(9) Uani 1 1 d D . . . .
C13A C 0.68975(16) 0.6009(2) 0.63420(13) 0.0454(9) Uani 1 1 d D . . . .
C14A C 0.71019(15) 0.6903(2) 0.65498(12) 0.0375(8) Uani 1 1 d . . . . .
C15A C 0.76762(15) 0.7110(2) 0.68715(12) 0.0382(8) Uani 1 1 d . . . . .
C16A C 0.78593(14) 0.8019(2) 0.70297(11) 0.0351(8) Uani 1 1 d . . . . .
C17A C 0.83918(15) 0.8275(2) 0.74107(11) 0.0396(8) Uani 1 1 d D . . . .
C18A C 0.84533(15) 0.9206(2) 0.74032(12) 0.0411(9) Uani 1 1 d D . . . .
C19A C 0.79549(15) 0.9562(2) 0.70247(11) 0.0359(8) Uani 1 1 d . . . . .
C20A C 0.78755(15) 1.0484(2) 0.68582(12) 0.0382(8) Uani 1 1 d . . . . .
C21A C 0.52657(15) 1.1522(2) 0.57358(12) 0.0387(8) Uani 1 1 d . . . . .
C22A C 0.52394(17) 1.2334(2) 0.59823(13) 0.0462(9) Uani 1 1 d . . . . .
H22A H 0.550961 1.240914 0.628512 0.055 Uiso 1 1 calc R U . . .
C23A C 0.48240(19) 1.3033(3) 0.57912(16) 0.0603(11) Uani 1 1 d . . . . .
H23A H 0.481132 1.358354 0.596272 0.072 Uiso 1 1 calc R U . . .
C24A C 0.4427(2) 1.2930(3) 0.53495(16) 0.0670(12) Uani 1 1 d . . . . .
H24A H 0.413795 1.340520 0.522026 0.080 Uiso 1 1 calc R U . . .
C25A C 0.44512(19) 1.2136(3) 0.50983(14) 0.0619(12) Uani 1 1 d . . . . .
H25A H 0.417955 1.206764 0.479547 0.074 Uiso 1 1 calc R U . . .
C26A C 0.48709(17) 1.1436(3) 0.52854(13) 0.0510(10) Uani 1 1 d . . . . .
H26A H 0.489061 1.089605 0.510762 0.061 Uiso 1 1 calc R U . . .
C27A C 0.49423(15) 0.6681(2) 0.59944(13) 0.0429(9) Uani 1 1 d . . . . .
C28A C 0.45792(17) 0.6447(3) 0.55529(15) 0.0549(10) Uani 1 1 d . . . . .
H28A H 0.465670 0.673275 0.528616 0.066 Uiso 1 1 calc R U . . .
C29A C 0.41064(19) 0.5799(3) 0.55007(18) 0.0714(13) Uani 1 1 d . . . . .
H29A H 0.387014 0.562632 0.519818 0.086 Uiso 1 1 calc R U . . .
C30A C 0.3977(2) 0.5403(3) 0.5889(2) 0.0798(16) Uani 1 1 d . . . . .
H30A H 0.364644 0.496720 0.585214 0.096 Uiso 1 1 calc R U . . .
C31A C 0.4324(2) 0.5638(3) 0.63270(19) 0.0730(14) Uani 1 1 d . . . . .
H31A H 0.423017 0.537436 0.659308 0.088 Uiso 1 1 calc R U . . .
C32A C 0.48150(18) 0.6265(3) 0.63799(15) 0.0562(11) Uani 1 1 d . . . . .
H32A H 0.506508 0.640906 0.668248 0.067 Uiso 1 1 calc R U . . .
C33A C 0.81252(16) 0.6338(2) 0.70595(12) 0.0417(9) Uani 1 1 d . . . . .
C34A C 0.79820(19) 0.5668(3) 0.73552(15) 0.0615(12) Uani 1 1 d . . . . .
H34A H 0.759343 0.569286 0.743389 0.074 Uiso 1 1 calc R U . . .
C35A C 0.8403(2) 0.4968(3) 0.75339(19) 0.0886(16) Uani 1 1 d . . . . .
H35A H 0.830820 0.452515 0.774093 0.106 Uiso 1 1 calc R U . . .
C36A C 0.8959(2) 0.4915(3) 0.74119(19) 0.0836(15) Uani 1 1 d . . . . .
H36A H 0.924549 0.443176 0.753285 0.100 Uiso 1 1 calc R U . . .
C37A C 0.91018(19) 0.5561(3) 0.71142(16) 0.0687(13) Uani 1 1 d . . . . .
H37A H 0.948418 0.551935 0.702740 0.082 Uiso 1 1 calc R U . . .
C38A C 0.86838(17) 0.6272(3) 0.69418(13) 0.0524(10) Uani 1 1 d . . . . .
H38A H 0.878569 0.671932 0.673966 0.063 Uiso 1 1 calc R U . . .
C39A C 0.84102(15) 1.1142(2) 0.70490(12) 0.0402(9) Uani 1 1 d . . . . .
C40A C 0.89695(16) 1.1053(3) 0.69248(13) 0.0482(10) Uani 1 1 d . . . . .
H40A H 0.900802 1.059494 0.670501 0.058 Uiso 1 1 calc R U . . .
C41A C 0.94702(18) 1.1622(3) 0.71174(15) 0.0624(12) Uani 1 1 d . . . . .
H41A H 0.984694 1.156575 0.702373 0.075 Uiso 1 1 calc R U . . .
C42A C 0.9424(2) 1.2275(3) 0.74468(17) 0.0769(14) Uani 1 1 d . . . . .
H42A H 0.977058 1.265980 0.758276 0.092 Uiso 1 1 calc R U . . .
C43A C 0.8877(2) 1.2365(3) 0.75764(17) 0.0766(14) Uani 1 1 d . . . . .
H43A H 0.884824 1.281100 0.780397 0.092 Uiso 1 1 calc R U . . .
C44A C 0.83669(19) 1.1812(3) 0.73792(15) 0.0620(12) Uani 1 1 d . . . . .
H44A H 0.798775 1.188609 0.746779 0.074 Uiso 1 1 calc R U . . .
N5A N 0.7079(4) 0.8926(7) 0.5702(3) 0.0545(9) Uani 0.498(9) 1 d G U P H 1
C45A C 0.7499(5) 0.8239(7) 0.5659(3) 0.089(3) Uani 0.498(9) 1 d G U P H 1
H45A H 0.757969 0.773556 0.587103 0.107 Uiso 0.498(9) 1 calc R U P H 1
C46A C 0.7802(5) 0.8289(9) 0.5305(4) 0.114(4) Uani 0.498(9) 1 d G U P H 1
H46A H 0.808897 0.781966 0.527541 0.137 Uiso 0.498(9) 1 calc R U P H 1
C47A C 0.7684(5) 0.9026(9) 0.4994(3) 0.115(4) Uani 0.498(9) 1 d G U P H 1
H47A H 0.789088 0.905979 0.475262 0.138 Uiso 0.498(9) 1 calc R U P H 1
C48A C 0.7264(6) 0.9712(7) 0.5038(4) 0.094(2) Uani 0.498(9) 1 d G U P H 1
H48A H 0.718350 1.021584 0.482544 0.113 Uiso 0.498(9) 1 calc R U P H 1
C49A C 0.6961(5) 0.9662(6) 0.5391(4) 0.061(2) Uani 0.498(9) 1 d G U P H 1
H49A H 0.667421 1.013175 0.542106 0.074 Uiso 0.498(9) 1 calc R U P H 1
N5C N 0.7088(4) 0.8958(7) 0.5722(3) 0.0545(9) Uani 0.502(9) 1 d G . P H 2
C45C C 0.7698(4) 0.8671(7) 0.5759(3) 0.089(3) Uani 0.502(9) 1 d G . P H 2
H45B H 0.790997 0.830279 0.601635 0.107 Uiso 0.502(9) 1 calc R U P H 2
C46C C 0.7997(4) 0.8922(9) 0.5421(4) 0.114(4) Uani 0.502(9) 1 d G . P H 2
H46B H 0.841372 0.872591 0.544733 0.137 Uiso 0.502(9) 1 calc R U P H 2
C47C C 0.7686(5) 0.9461(8) 0.5046(3) 0.115(4) Uani 0.502(9) 1 d G . P H 2
H47B H 0.789093 0.963274 0.481452 0.138 Uiso 0.502(9) 1 calc R U P H 2
C48C C 0.7077(5) 0.9748(7) 0.5008(4) 0.094(2) Uani 0.502(9) 1 d G . P H 2
H48B H 0.686439 1.011646 0.475073 0.113 Uiso 0.502(9) 1 calc R U P H 2
C49C C 0.6777(4) 0.9497(8) 0.5346(4) 0.061(2) Uani 0.502(9) 1 d G . P H 2
H49B H 0.636063 0.969334 0.531974 0.074 Uiso 0.502(9) 1 calc R U P H 2
Zn2 Zn 0.81342(2) 0.41877(3) 0.36590(2) 0.03555(11) Uani 1 1 d . . . . .
Cl1B Cl 1.06860(7) 0.26483(12) 0.39897(7) 0.0801(5) Uani 0.7506(7) 1 d . U P I 1
Cl2B Cl 1.08630(5) 0.48784(9) 0.40948(5) 0.0758(4) Uani 0.9084(7) 1 d . U P J 1
Cl3B Cl 0.90279(8) 0.78140(10) 0.44151(6) 0.0859(5) Uani 0.8256(7) 1 d . U P K 1
Cl4B Cl 0.75711(6) 0.80739(8) 0.38689(6) 0.0948(5) Uani 0.9317(7) 1 d . U P L 1
Cl5B Cl 0.60334(5) 0.58579(7) 0.22403(4) 0.0531(3) Uani 0.9323(7) 1 d . U P M 1
Cl6B Cl 0.58397(6) 0.36701(9) 0.20997(4) 0.0579(3) Uani 0.8348(7) 1 d . U P N 1
Cl7B Cl 0.70405(5) 0.04920(7) 0.33775(5) 0.0810(4) Uani 0.9716(7) 1 d . . P . .
Cl8B Cl 0.84353(8) 0.02713(9) 0.40666(6) 0.0814(5) Uani 0.8450(7) 1 d . U P O 1
N6B N 1.0519(4) 0.2824(9) 0.3930(4) 0.0801(5) Uani 0.2494(7) 1 d D U P I 2
O1B O 1.0462(5) 0.2330(8) 0.3578(4) 0.0801(5) Uani 0.2494(7) 1 d D U P I 2
O2B O 1.1020(5) 0.2839(8) 0.4240(4) 0.0801(5) Uani 0.2494(7) 1 d D U P I 2
N7B N 0.6114(5) 0.3691(10) 0.2161(4) 0.0579(3) Uani 0.1652(7) 1 d D U P N 2
O3B O 0.5546(5) 0.3882(11) 0.2047(6) 0.0579(3) Uani 0.1652(7) 1 d D U P N 2
O4B O 0.6338(5) 0.3127(9) 0.1932(4) 0.0579(3) Uani 0.1652(7) 1 d D U P N 2
N8B N 0.8375(10) 0.0509(7) 0.3998(4) 0.0814(5) Uani 0.1550(7) 1 d D U P O 2
O5B O 0.8419(9) -0.0263(9) 0.3824(5) 0.0814(5) Uani 0.1550(7) 1 d D U P O 2
O6B O 0.8519(9) 0.0620(10) 0.4428(5) 0.0814(5) Uani 0.1550(7) 1 d D U P O 2
N9B N 0.8927(8) 0.7570(9) 0.4353(4) 0.0859(5) Uani 0.1744(7) 1 d D U P K 2
O7B O 0.9045(7) 0.7414(10) 0.4773(4) 0.0859(5) Uani 0.1744(7) 1 d D U P K 2
O8B O 0.9175(8) 0.8183(10) 0.4176(5) 0.0859(5) Uani 0.1744(7) 1 d D U P K 2
N10B N 1.0708(5) 0.4760(13) 0.4198(6) 0.0758(4) Uani 0.0916(7) 1 d D U P J 2
O9B O 1.0868(12) 0.5335(17) 0.3939(7) 0.0758(4) Uani 0.0916(7) 1 d D U P J 2
O10B O 1.1056(10) 0.4573(17) 0.4588(6) 0.0758(4) Uani 0.0916(7) 1 d D U P J 2
N11B N 0.6117(7) 0.5670(11) 0.2325(7) 0.0531(3) Uani 0.0677(7) 1 d D U P M 2
O11B O 0.6371(9) 0.6254(16) 0.2125(9) 0.0531(3) Uani 0.0677(7) 1 d D U P M 2
O12B O 0.5536(7) 0.5651(19) 0.2250(10) 0.0531(3) Uani 0.0677(7) 1 d D U P M 2
N12B N 0.7631(7) 0.7717(7) 0.3972(7) 0.0948(5) Uani 0.0683(7) 1 d D U P L 2
O13B O 0.7715(12) 0.8577(6) 0.3941(12) 0.0948(5) Uani 0.0683(7) 1 d D U P L 2
O14B O 0.7199(7) 0.7465(15) 0.4149(8) 0.0948(5) Uani 0.0683(7) 1 d D U P L 2
N1B N 0.91068(12) 0.40219(18) 0.39179(9) 0.0370(7) Uani 1 1 d . . . . .
N2B N 0.82697(12) 0.56163(18) 0.36638(9) 0.0351(7) Uani 1 1 d . . . . .
N3B N 0.72813(12) 0.43692(17) 0.31618(9) 0.0346(7) Uani 1 1 d . . . . .
N4B N 0.80797(12) 0.27727(18) 0.34922(9) 0.0369(7) Uani 1 1 d . . . . .
N5B N 0.78277(13) 0.4099(2) 0.42897(10) 0.0428(7) Uani 1 1 d . . . . .
C1B C 0.94247(15) 0.3191(2) 0.39341(12) 0.0396(9) Uani 1 1 d . . . . .
C2B C 1.00777(16) 0.3401(3) 0.40061(13) 0.0476(10) Uani 1 1 d D . . . .
C3B C 1.01498(16) 0.4334(3) 0.40527(13) 0.0469(9) Uani 1 1 d D . . . .
C4B C 0.95337(15) 0.4737(2) 0.40061(11) 0.0381(8) Uani 1 1 d . . . . .
C5B C 0.93972(15) 0.5672(2) 0.40657(11) 0.0373(8) Uani 1 1 d . . . . .
C6B C 0.87887(15) 0.6054(2) 0.39388(12) 0.0375(8) Uani 1 1 d . . . . .
C7B C 0.85977(17) 0.6977(2) 0.40397(13) 0.0502(10) Uani 1 1 d D . . . .
C8B C 0.79918(17) 0.7091(2) 0.38176(14) 0.0505(10) Uani 1 1 d D . . . .
C9B C 0.77828(15) 0.6236(2) 0.35597(12) 0.0388(8) Uani 1 1 d . . . . .
C10B C 0.72049(14) 0.6084(2) 0.32308(11) 0.0347(8) Uani 1 1 d . . . . .
C11B C 0.70175(14) 0.5223(2) 0.30151(12) 0.0358(8) Uani 1 1 d . . . . .
C12B C 0.64844(15) 0.5060(2) 0.26140(11) 0.0362(8) Uani 1 1 d D . . . .
C13B C 0.64310(15) 0.4136(2) 0.25472(11) 0.0381(8) Uani 1 1 d D . . . .
C14B C 0.69240(15) 0.3683(2) 0.28952(11) 0.0349(8) Uani 1 1 d . . . . .
C15B C 0.70101(15) 0.2717(2) 0.29762(12) 0.0376(8) Uani 1 1 d . . . . .
C16B C 0.75272(16) 0.2317(2) 0.32976(12) 0.0392(8) Uani 1 1 d . . . . .
C17B C 0.75917(17) 0.1362(2) 0.34593(14) 0.0472(10) Uani 1 1 d . . . . .
C18B C 0.81780(18) 0.1267(2) 0.37380(13) 0.0482(10) Uani 1 1 d D . . . .
C19B C 0.85030(16) 0.2137(2) 0.37426(12) 0.0390(8) Uani 1 1 d . . . . .
C20B C 0.91516(16) 0.2306(2) 0.39110(12) 0.0386(8) Uani 1 1 d . . . . .
C21B C 0.99398(15) 0.6316(2) 0.42538(12) 0.0394(9) Uani 1 1 d . . . . .
C22B C 1.02734(16) 0.6291(2) 0.47218(12) 0.0449(9) Uani 1 1 d . . . . .
H22B H 1.014541 0.588538 0.493069 0.054 Uiso 1 1 calc R U . . .
C23B C 1.07914(16) 0.6855(3) 0.48823(13) 0.0497(10) Uani 1 1 d . . . . .
H23B H 1.101247 0.684276 0.520171 0.060 Uiso 1 1 calc R U . . .
C24B C 1.09860(17) 0.7434(3) 0.45802(15) 0.0563(11) Uani 1 1 d . . . . .
H24B H 1.134573 0.781056 0.468975 0.068 Uiso 1 1 calc R U . . .
C25B C 1.06554(18) 0.7467(3) 0.41154(15) 0.0631(12) Uani 1 1 d . . . . .
H25B H 1.078600 0.787165 0.390758 0.076 Uiso 1 1 calc R U . . .
C26B C 1.01358(17) 0.6910(3) 0.39543(14) 0.0554(11) Uani 1 1 d . . . . .
H26B H 0.991141 0.693574 0.363582 0.066 Uiso 1 1 calc R U . . .
C27B C 0.67594(15) 0.6888(2) 0.30982(12) 0.0359(8) Uani 1 1 d . . . . .
C28B C 0.68650(17) 0.7590(3) 0.28093(14) 0.0535(10) Uani 1 1 d . . . . .
H28B H 0.722984 0.757372 0.269831 0.064 Uiso 1 1 calc R U . . .
C29B C 0.64442(19) 0.8315(3) 0.26804(15) 0.0616(12) Uani 1 1 d . . . . .
H29B H 0.651484 0.877932 0.247417 0.074 Uiso 1 1 calc R U . . .
C30B C 0.59247(18) 0.8360(3) 0.28516(15) 0.0603(12) Uani 1 1 d . . . . .
H30B H 0.564108 0.886250 0.276873 0.072 Uiso 1 1 calc R U . . .
C31B C 0.58168(18) 0.7676(3) 0.31436(15) 0.0583(11) Uani 1 1 d . . . . .
H31B H 0.546014 0.770816 0.326387 0.070 Uiso 1 1 calc R U . . .
C32B C 0.62304(16) 0.6938(2) 0.32618(13) 0.0471(9) Uani 1 1 d . . . . .
H32B H 0.614856 0.646173 0.345760 0.056 Uiso 1 1 calc R U . . .
C33B C 0.6529(3) 0.2076(5) 0.2642(3) 0.0389(14) Uani 0.591(11) 1 d G U P P 1
C34B C 0.5950(4) 0.1864(6) 0.2713(3) 0.0553(16) Uani 0.591(11) 1 d G U P P 1
H34B H 0.582162 0.214460 0.296168 0.066 Uiso 0.591(11) 1 calc R U P P 1
C35B C 0.5557(3) 0.1240(6) 0.2421(3) 0.068(3) Uani 0.591(11) 1 d G U P P 1
H35B H 0.516122 0.109449 0.246998 0.081 Uiso 0.591(11) 1 calc R U P P 1
C36B C 0.5745(3) 0.0829(5) 0.2057(3) 0.072(3) Uani 0.591(11) 1 d G U P P 1
H36B H 0.547653 0.040227 0.185781 0.087 Uiso 0.591(11) 1 calc R U P P 1
C37B C 0.6324(4) 0.1041(5) 0.1986(3) 0.076(3) Uani 0.591(11) 1 d G U P P 1
H37B H 0.645223 0.076016 0.173732 0.091 Uiso 0.591(11) 1 calc R U P P 1
C38B C 0.6717(3) 0.1665(6) 0.2278(3) 0.053(2) Uani 0.591(11) 1 d G U P P 1
H38B H 0.711263 0.181028 0.222901 0.064 Uiso 0.591(11) 1 calc R U P P 1
C33D C 0.6551(5) 0.2054(8) 0.2745(4) 0.0389(14) Uani 0.409(11) 1 d G . P P 2
C34D C 0.5968(6) 0.2055(8) 0.2838(4) 0.0553(16) Uani 0.409(11) 1 d G . P P 2
H34D H 0.589073 0.245453 0.307054 0.066 Uiso 0.409(11) 1 calc R U P P 2
C35D C 0.5499(5) 0.1473(8) 0.2592(4) 0.068(3) Uani 0.409(11) 1 d G . P P 2
H35D H 0.510051 0.147365 0.265625 0.081 Uiso 0.409(11) 1 calc R U P P 2
C36D C 0.5612(5) 0.0888(7) 0.2252(4) 0.072(3) Uani 0.409(11) 1 d G . P P 2
H36D H 0.529104 0.049019 0.208424 0.087 Uiso 0.409(11) 1 calc R U P P 2
C37D C 0.6194(5) 0.0887(8) 0.2159(4) 0.076(3) Uani 0.409(11) 1 d G . P P 2
H37D H 0.627176 0.048762 0.192651 0.091 Uiso 0.409(11) 1 calc R U P P 2
C38D C 0.6664(4) 0.1470(9) 0.2405(4) 0.053(2) Uani 0.409(11) 1 d G . P P 2
H38D H 0.706200 0.146850 0.234079 0.064 Uiso 0.409(11) 1 calc R U P P 2
C39B C 0.95758(16) 0.1486(2) 0.40542(13) 0.0443(9) Uani 1 1 d . . . . .
C40B C 0.9622(2) 0.0811(3) 0.37304(15) 0.0681(13) Uani 1 1 d . . . . .
H40B H 0.938251 0.087055 0.341679 0.082 Uiso 1 1 calc R U . . .
C41B C 1.0012(2) 0.0056(3) 0.3861(2) 0.0885(16) Uani 1 1 d . . . . .
H41B H 1.003659 -0.040470 0.363861 0.106 Uiso 1 1 calc R U . . .
C42B C 1.0370(2) -0.0024(3) 0.4320(2) 0.0952(18) Uani 1 1 d . . . . .
H42B H 1.064541 -0.053416 0.440940 0.114 Uiso 1 1 calc R U . . .
C43B C 1.0324(2) 0.0633(3) 0.46411(17) 0.0789(15) Uani 1 1 d . . . . .
H43B H 1.056327 0.057208 0.495447 0.095 Uiso 1 1 calc R U . . .
C44B C 0.99318(18) 0.1382(3) 0.45125(14) 0.0558(11) Uani 1 1 d . . . . .
H44B H 0.990391 0.183321 0.473837 0.067 Uiso 1 1 calc R U . . .
C45B C 0.75635(17) 0.3327(3) 0.44067(14) 0.0542(10) Uani 1 1 d . . . . .
H45C H 0.748893 0.282321 0.419486 0.065 Uiso 1 1 calc R U . . .
C46B C 0.73949(19) 0.3234(3) 0.48213(16) 0.0658(12) Uani 1 1 d . . . . .
H46C H 0.721336 0.267477 0.489141 0.079 Uiso 1 1 calc R U . . .
C47B C 0.7493(2) 0.3956(4) 0.51277(15) 0.0698(13) Uani 1 1 d . . . . .
H47C H 0.738739 0.390504 0.541596 0.084 Uiso 1 1 calc R U . . .
C48B C 0.7749(2) 0.4756(3) 0.50106(15) 0.0661(12) Uani 1 1 d . . . . .
H48C H 0.781241 0.527265 0.521439 0.079 Uiso 1 1 calc R U . . .
C49B C 0.79125(19) 0.4803(3) 0.45925(14) 0.0575(11) Uani 1 1 d . . . . .
H49C H 0.809268 0.535918 0.451732 0.069 Uiso 1 1 calc R U . . .

loop_
_atom_site_aniso_label
_atom_site_aniso_U_11
_atom_site_aniso_U_22
_atom_site_aniso_U_33
_atom_site_aniso_U_23
_atom_site_aniso_U_13
_atom_site_aniso_U_12
Zn1 0.0332(2) 0.0350(2) 0.0391(2) 0.00192(18) 0.00551(18) 0.00247(17)
Cl1A 0.0482(7) 0.0649(8) 0.1354(13) 0.0454(9) 0.0122(7) -0.0122(6)
Cl2A 0.0523(8) 0.0694(11) 0.1047(13) 0.0536(9) 0.0202(8) 0.0058(8)
Cl3A 0.0454(6) 0.0524(6) 0.1066(9) 0.0123(6) 0.0319(6) 0.0126(5)
Cl4A 0.0373(6) 0.0540(7) 0.0974(10) 0.0108(7) 0.0190(6) -0.0019(5)
Cl5A 0.0599(7) 0.0446(6) 0.0863(9) -0.0220(6) -0.0052(7) -0.0008(5)
Cl6A 0.0620(6) 0.0546(6) 0.0734(6) -0.0106(5) 0.0092(5) 0.0151(5)
Cl7A 0.0586(8) 0.0569(8) 0.0504(8) 0.0073(6) -0.0132(6) 0.0077(6)
Cl8A 0.0586(8) 0.0641(7) 0.0455(7) -0.0027(6) -0.0037(6) -0.0140(6)
N6A 0.0523(8) 0.0694(11) 0.1047(13) 0.0536(9) 0.0202(8) 0.0058(8)
O1A 0.0523(8) 0.0694(11) 0.1047(13) 0.0536(9) 0.0202(8) 0.0058(8)
O2A 0.0523(8) 0.0694(11) 0.1047(13) 0.0536(9) 0.0202(8) 0.0058(8)
N7A 0.0586(8) 0.0569(8) 0.0504(8) 0.0073(6) -0.0132(6) 0.0077(6)
O3A 0.0586(8) 0.0569(8) 0.0504(8) 0.0073(6) -0.0132(6) 0.0077(6)
O4A 0.0586(8) 0.0569(8) 0.0504(8) 0.0073(6) -0.0132(6) 0.0077(6)
N8A 0.0586(8) 0.0641(7) 0.0455(7) -0.0027(6) -0.0037(6) -0.0140(6)
O5A 0.0586(8) 0.0641(7) 0.0455(7) -0.0027(6) -0.0037(6) -0.0140(6)
O6A 0.0586(8) 0.0641(7) 0.0455(7) -0.0027(6) -0.0037(6) -0.0140(6)
N9A 0.0373(6) 0.0540(7) 0.0974(10) 0.0108(7) 0.0190(6) -0.0019(5)
O7A 0.0373(6) 0.0540(7) 0.0974(10) 0.0108(7) 0.0190(6) -0.0019(5)
O8A 0.0373(6) 0.0540(7) 0.0974(10) 0.0108(7) 0.0190(6) -0.0019(5)
N10A 0.0599(7) 0.0446(6) 0.0863(9) -0.0220(6) -0.0052(7) -0.0008(5)
O9A 0.0599(7) 0.0446(6) 0.0863(9) -0.0220(6) -0.0052(7) -0.0008(5)
O10A 0.0599(7) 0.0446(6) 0.0863(9) -0.0220(6) -0.0052(7) -0.0008(5)
N11A 0.0620(6) 0.0546(6) 0.0734(6) -0.0106(5) 0.0092(5) 0.0151(5)
O11A 0.0620(6) 0.0546(6) 0.0734(6) -0.0106(5) 0.0092(5) 0.0151(5)
O12A 0.0620(6) 0.0546(6) 0.0734(6) -0.0106(5) 0.0092(5) 0.0151(5)
N12A 0.0482(7) 0.0649(8) 0.1354(13) 0.0454(9) 0.0122(7) -0.0122(6)
O13A 0.0482(7) 0.0649(8) 0.1354(13) 0.0454(9) 0.0122(7) -0.0122(6)
O14A 0.0482(7) 0.0649(8) 0.1354(13) 0.0454(9) 0.0122(7) -0.0122(6)
N1A 0.0319(16) 0.0347(15) 0.0458(18) 0.0036(13) 0.0099(14) 0.0013(13)
N2A 0.0330(15) 0.0350(15) 0.0375(17) 0.0010(13) 0.0069(13) 0.0021(12)
N3A 0.0336(15) 0.0338(15) 0.0407(17) -0.0016(13) 0.0029(13) 0.0041(13)
N4A 0.0316(15) 0.0334(15) 0.0389(17) 0.0028(13) 0.0045(13) 0.0011(12)
C1A 0.038(2) 0.0361(19) 0.047(2) -0.0024(17) 0.0172(17) -0.0015(16)
C2A 0.041(2) 0.041(2) 0.074(3) 0.015(2) 0.022(2) -0.0003(17)
C3A 0.043(2) 0.040(2) 0.058(3) 0.0182(18) 0.0156(19) 0.0040(17)
C4A 0.037(2) 0.0371(19) 0.042(2) 0.0057(16) 0.0136(17) 0.0052(16)
C5A 0.038(2) 0.0375(19) 0.034(2) 0.0046(16) 0.0108(16) 0.0058(15)
C6A 0.0354(19) 0.0375(19) 0.0316(19) 0.0004(15) 0.0069(15) 0.0069(15)
C7A 0.036(2) 0.040(2) 0.044(2) 0.0021(17) 0.0103(17) 0.0044(16)
C8A 0.0279(18) 0.049(2) 0.044(2) 0.0046(17) 0.0084(16) 0.0001(16)
C9A 0.0358(19) 0.040(2) 0.0304(19) 0.0016(16) 0.0072(16) -0.0008(16)
C10A 0.0338(19) 0.043(2) 0.033(2) 0.0021(16) 0.0028(15) -0.0003(16)
C11A 0.040(2) 0.0332(18) 0.038(2) 0.0008(16) 0.0064(17) 0.0006(15)
C12A 0.048(2) 0.0357(19) 0.044(2) -0.0067(17) 0.0030(18) -0.0013(17)
C13A 0.045(2) 0.0347(19) 0.053(2) -0.0027(17) 0.0072(19) 0.0077(16)
C14A 0.040(2) 0.0318(18) 0.040(2) 0.0009(16) 0.0090(17) 0.0059(15)
C15A 0.0357(19) 0.039(2) 0.040(2) 0.0028(16) 0.0112(17) 0.0061(15)
C16A 0.0306(18) 0.040(2) 0.034(2) 0.0024(16) 0.0078(15) 0.0034(15)
C17A 0.0358(19) 0.047(2) 0.034(2) 0.0018(17) 0.0053(16) 0.0054(16)
C18A 0.0350(19) 0.051(2) 0.034(2) -0.0042(17) 0.0037(16) -0.0047(16)
C19A 0.0320(18) 0.042(2) 0.034(2) -0.0020(16) 0.0105(16) -0.0008(15)
C20A 0.0353(19) 0.0388(19) 0.042(2) -0.0005(16) 0.0135(17) -0.0031(15)
C21A 0.0356(19) 0.0375(19) 0.045(2) 0.0101(17) 0.0147(17) 0.0020(15)
C22A 0.048(2) 0.041(2) 0.049(2) 0.0068(18) 0.0119(18) 0.0053(17)
C23A 0.071(3) 0.038(2) 0.075(3) 0.011(2) 0.024(3) 0.015(2)
C24A 0.063(3) 0.062(3) 0.075(3) 0.026(3) 0.017(3) 0.026(2)
C25A 0.062(3) 0.072(3) 0.047(3) 0.019(2) 0.005(2) 0.013(2)
C26A 0.052(2) 0.052(2) 0.048(2) 0.0057(19) 0.010(2) 0.0106(19)
C27A 0.037(2) 0.0357(19) 0.053(2) 0.0080(18) 0.0054(18) 0.0004(16)
C28A 0.045(2) 0.055(2) 0.059(3) -0.002(2) 0.004(2) -0.0051(19)
C29A 0.049(3) 0.060(3) 0.092(4) -0.008(3) -0.005(2) -0.009(2)
C30A 0.041(3) 0.050(3) 0.139(5) 0.010(3) 0.007(3) -0.009(2)
C31A 0.060(3) 0.055(3) 0.104(4) 0.027(3) 0.022(3) -0.004(2)
C32A 0.047(2) 0.051(2) 0.067(3) 0.014(2) 0.009(2) 0.0039(19)
C33A 0.035(2) 0.044(2) 0.044(2) 0.0006(18) 0.0058(17) 0.0073(16)
C34A 0.055(2) 0.054(2) 0.080(3) 0.020(2) 0.024(2) 0.013(2)
C35A 0.080(3) 0.065(3) 0.123(4) 0.049(3) 0.030(3) 0.028(3)
C36A 0.074(3) 0.071(3) 0.101(4) 0.027(3) 0.014(3) 0.038(3)
C37A 0.047(2) 0.083(3) 0.077(3) -0.003(3) 0.019(2) 0.024(2)
C38A 0.044(2) 0.061(2) 0.053(3) 0.010(2) 0.0139(19) 0.0110(19)
C39A 0.038(2) 0.0387(19) 0.045(2) 0.0009(17) 0.0125(17) -0.0034(16)
C40A 0.043(2) 0.055(2) 0.048(2) -0.0041(19) 0.0150(19) -0.0070(18)
C41A 0.044(2) 0.072(3) 0.071(3) -0.004(2) 0.016(2) -0.015(2)
C42A 0.067(3) 0.073(3) 0.086(4) -0.013(3) 0.010(3) -0.029(2)
C43A 0.087(4) 0.055(3) 0.093(4) -0.032(3) 0.033(3) -0.022(3)
C44A 0.059(3) 0.051(2) 0.083(3) -0.013(2) 0.030(2) -0.010(2)
N5A 0.0476(19) 0.074(2) 0.044(2) 0.0029(17) 0.0148(16) 0.0113(17)
C45A 0.079(6) 0.120(8) 0.080(5) 0.016(5) 0.041(4) 0.028(5)
C46A 0.097(6) 0.159(9) 0.098(6) 0.020(6) 0.047(5) 0.044(6)
C47A 0.103(5) 0.160(9) 0.099(5) 0.015(6) 0.055(4) 0.004(6)
C48A 0.094(7) 0.126(5) 0.069(4) 0.024(3) 0.031(4) 0.003(4)
C49A 0.061(5) 0.071(4) 0.053(3) 0.001(3) 0.015(4) -0.015(4)
N5C 0.0476(19) 0.074(2) 0.044(2) 0.0029(17) 0.0148(16) 0.0113(17)
C45C 0.079(6) 0.120(8) 0.080(5) 0.016(5) 0.041(4) 0.028(5)
C46C 0.097(6) 0.159(9) 0.098(6) 0.020(6) 0.047(5) 0.044(6)
C47C 0.103(5) 0.160(9) 0.099(5) 0.015(6) 0.055(4) 0.004(6)
C48C 0.094(7) 0.126(5) 0.069(4) 0.024(3) 0.031(4) 0.003(4)
C49C 0.061(5) 0.071(4) 0.053(3) 0.001(3) 0.015(4) -0.015(4)
Zn2 0.0358(2) 0.0327(2) 0.0362(2) -0.00054(17) 0.00564(18) 0.00046(17)
Cl1B 0.0480(10) 0.0683(10) 0.1302(16) 0.0166(10) 0.0343(10) 0.0182(8)
Cl2B 0.0411(6) 0.0730(8) 0.1155(11) -0.0171(8) 0.0246(7) -0.0088(6)
Cl3B 0.0634(8) 0.0598(9) 0.1103(12) -0.0374(8) -0.0206(8) 0.0023(7)
Cl4B 0.0702(8) 0.0537(7) 0.1335(12) -0.0437(8) -0.0220(8) 0.0196(6)
Cl5B 0.0552(6) 0.0528(6) 0.0423(6) 0.0026(5) -0.0033(5) 0.0103(5)
Cl6B 0.0554(8) 0.0574(7) 0.0468(7) -0.0032(6) -0.0119(7) -0.0126(6)
Cl7B 0.0606(7) 0.0408(6) 0.1346(12) 0.0154(7) 0.0129(7) -0.0110(5)
Cl8B 0.0785(9) 0.0439(8) 0.1145(13) 0.0290(8) 0.0118(9) 0.0029(7)
N6B 0.0480(10) 0.0683(10) 0.1302(16) 0.0166(10) 0.0343(10) 0.0182(8)
O1B 0.0480(10) 0.0683(10) 0.1302(16) 0.0166(10) 0.0343(10) 0.0182(8)
O2B 0.0480(10) 0.0683(10) 0.1302(16) 0.0166(10) 0.0343(10) 0.0182(8)
N7B 0.0554(8) 0.0574(7) 0.0468(7) -0.0032(6) -0.0119(7) -0.0126(6)
O3B 0.0554(8) 0.0574(7) 0.0468(7) -0.0032(6) -0.0119(7) -0.0126(6)
O4B 0.0554(8) 0.0574(7) 0.0468(7) -0.0032(6) -0.0119(7) -0.0126(6)
N8B 0.0785(9) 0.0439(8) 0.1145(13) 0.0290(8) 0.0118(9) 0.0029(7)
O5B 0.0785(9) 0.0439(8) 0.1145(13) 0.0290(8) 0.0118(9) 0.0029(7)
O6B 0.0785(9) 0.0439(8) 0.1145(13) 0.0290(8) 0.0118(9) 0.0029(7)
N9B 0.0634(8) 0.0598(9) 0.1103(12) -0.0374(8) -0.0206(8) 0.0023(7)
O7B 0.0634(8) 0.0598(9) 0.1103(12) -0.0374(8) -0.0206(8) 0.0023(7)
O8B 0.0634(8) 0.0598(9) 0.1103(12) -0.0374(8) -0.0206(8) 0.0023(7)
N10B 0.0411(6) 0.0730(8) 0.1155(11) -0.0171(8) 0.0246(7) -0.0088(6)
O9B 0.0411(6) 0.0730(8) 0.1155(11) -0.0171(8) 0.0246(7) -0.0088(6)
O10B 0.0411(6) 0.0730(8) 0.1155(11) -0.0171(8) 0.0246(7) -0.0088(6)
N11B 0.0552(6) 0.0528(6) 0.0423(6) 0.0026(5) -0.0033(5) 0.0103(5)
O11B 0.0552(6) 0.0528(6) 0.0423(6) 0.0026(5) -0.0033(5) 0.0103(5)
O12B 0.0552(6) 0.0528(6) 0.0423(6) 0.0026(5) -0.0033(5) 0.0103(5)
N12B 0.0702(8) 0.0537(7) 0.1335(12) -0.0437(8) -0.0220(8) 0.0196(6)
O13B 0.0702(8) 0.0537(7) 0.1335(12) -0.0437(8) -0.0220(8) 0.0196(6)
O14B 0.0702(8) 0.0537(7) 0.1335(12) -0.0437(8) -0.0220(8) 0.0196(6)
N1B 0.0359(15) 0.0380(16) 0.0351(16) 0.0036(13) 0.0052(13) 0.0013(13)
N2B 0.0322(15) 0.0323(14) 0.0380(17) -0.0006(13) 0.0043(13) -0.0016(12)
N3B 0.0326(15) 0.0324(15) 0.0366(16) -0.0009(13) 0.0049(13) 0.0019(12)
N4B 0.0403(16) 0.0327(15) 0.0365(16) 0.0009(13) 0.0078(13) 0.0006(13)
N5B 0.0379(17) 0.0496(18) 0.0405(18) 0.0020(15) 0.0094(14) -0.0015(14)
C1B 0.038(2) 0.045(2) 0.033(2) 0.0042(16) 0.0061(16) 0.0085(17)
C2B 0.041(2) 0.052(2) 0.050(2) 0.0023(19) 0.0112(18) 0.0106(18)
C3B 0.034(2) 0.057(2) 0.047(2) 0.0005(19) 0.0049(17) -0.0022(17)
C4B 0.0333(19) 0.048(2) 0.032(2) 0.0028(16) 0.0065(16) -0.0022(16)
C5B 0.0361(19) 0.041(2) 0.032(2) 0.0014(16) 0.0045(16) -0.0042(16)
C6B 0.037(2) 0.0357(19) 0.036(2) 0.0002(16) 0.0038(16) -0.0047(15)
C7B 0.044(2) 0.041(2) 0.056(3) -0.0101(19) -0.0041(19) -0.0065(17)
C8B 0.046(2) 0.037(2) 0.062(3) -0.0082(19) 0.003(2) 0.0037(17)
C9B 0.039(2) 0.0325(18) 0.044(2) -0.0014(16) 0.0091(17) -0.0016(16)
C10B 0.0324(18) 0.0331(18) 0.038(2) 0.0011(15) 0.0082(16) -0.0022(15)
C11B 0.0317(18) 0.0376(19) 0.039(2) 0.0006(16) 0.0096(16) 0.0027(15)
C12B 0.0329(18) 0.041(2) 0.033(2) 0.0030(16) 0.0064(16) -0.0001(15)
C13B 0.0367(19) 0.045(2) 0.032(2) -0.0067(16) 0.0078(16) -0.0068(16)
C14B 0.0329(18) 0.0368(19) 0.035(2) -0.0051(16) 0.0087(16) -0.0043(15)
C15B 0.0345(19) 0.0373(19) 0.042(2) -0.0042(16) 0.0107(16) -0.0034(15)
C16B 0.040(2) 0.0338(19) 0.045(2) -0.0052(16) 0.0130(17) -0.0031(16)
C17B 0.048(2) 0.0332(19) 0.063(3) -0.0032(18) 0.018(2) -0.0037(16)
C18B 0.054(2) 0.0314(19) 0.059(3) 0.0059(18) 0.014(2) 0.0041(17)
C19B 0.046(2) 0.0321(18) 0.040(2) -0.0003(16) 0.0133(17) 0.0058(16)
C20B 0.045(2) 0.0357(19) 0.035(2) 0.0042(16) 0.0109(17) 0.0073(16)
C21B 0.0322(19) 0.0386(19) 0.044(2) 0.0041(17) 0.0048(17) 0.0004(15)
C22B 0.043(2) 0.050(2) 0.038(2) 0.0031(18) 0.0051(18) -0.0034(17)
C23B 0.042(2) 0.058(2) 0.041(2) -0.008(2) -0.0032(18) 0.0028(19)
C24B 0.037(2) 0.047(2) 0.077(3) -0.004(2) 0.001(2) -0.0067(18)
C25B 0.056(3) 0.056(3) 0.072(3) 0.019(2) 0.007(2) -0.011(2)
C26B 0.050(2) 0.061(3) 0.045(2) 0.013(2) -0.0055(19) -0.012(2)
C27B 0.0306(19) 0.0311(18) 0.043(2) -0.0030(16) 0.0036(16) -0.0006(14)
C28B 0.045(2) 0.049(2) 0.073(3) 0.016(2) 0.027(2) 0.0083(19)
C29B 0.065(3) 0.045(2) 0.078(3) 0.023(2) 0.023(2) 0.008(2)
C30B 0.049(2) 0.048(2) 0.084(3) 0.006(2) 0.017(2) 0.0192(19)
C31B 0.045(2) 0.057(3) 0.080(3) 0.003(2) 0.030(2) 0.009(2)
C32B 0.046(2) 0.041(2) 0.056(3) 0.0041(18) 0.0174(19) 0.0016(17)
C33B 0.039(2) 0.0342(19) 0.039(4) 0.001(2) 0.002(2) -0.0034(16)
C34B 0.047(3) 0.053(4) 0.063(4) -0.008(3) 0.010(3) -0.008(3)
C35B 0.049(3) 0.058(5) 0.089(6) -0.008(4) 0.006(4) -0.018(3)
C36B 0.065(4) 0.060(3) 0.079(6) -0.020(4) -0.006(4) -0.015(3)
C37B 0.086(5) 0.061(4) 0.076(6) -0.021(4) 0.012(4) -0.002(3)
C38B 0.058(3) 0.041(4) 0.060(5) -0.011(4) 0.012(3) -0.007(2)
C33D 0.039(2) 0.0342(19) 0.039(4) 0.001(2) 0.002(2) -0.0034(16)
C34D 0.047(3) 0.053(4) 0.063(4) -0.008(3) 0.010(3) -0.008(3)
C35D 0.049(3) 0.058(5) 0.089(6) -0.008(4) 0.006(4) -0.018(3)
C36D 0.065(4) 0.060(3) 0.079(6) -0.020(4) -0.006(4) -0.015(3)
C37D 0.086(5) 0.061(4) 0.076(6) -0.021(4) 0.012(4) -0.002(3)
C38D 0.058(3) 0.041(4) 0.060(5) -0.011(4) 0.012(3) -0.007(2)
C39B 0.046(2) 0.038(2) 0.048(2) -0.0006(18) 0.0093(19) 0.0086(17)
C40B 0.072(3) 0.065(3) 0.061(3) -0.014(2) 0.007(2) 0.020(2)
C41B 0.091(4) 0.071(3) 0.101(4) -0.029(3) 0.021(3) 0.029(3)
C42B 0.084(4) 0.065(3) 0.121(5) -0.001(3) -0.001(3) 0.036(3)
C43B 0.085(3) 0.054(3) 0.080(3) 0.003(3) -0.009(3) 0.023(2)
C44B 0.065(3) 0.044(2) 0.053(3) 0.0010(19) 0.005(2) 0.0122(19)
C45B 0.050(2) 0.058(3) 0.057(3) 0.002(2) 0.019(2) -0.002(2)
C46B 0.062(3) 0.081(3) 0.060(3) 0.011(3) 0.026(2) -0.008(2)
C47B 0.063(3) 0.105(4) 0.044(3) 0.004(3) 0.018(2) -0.007(3)
C48B 0.068(3) 0.085(3) 0.047(3) -0.017(2) 0.017(2) -0.007(3)
C49B 0.064(3) 0.064(3) 0.046(3) -0.004(2) 0.016(2) -0.008(2)

loop_
_atom_type_symbol
_atom_type_description
_atom_type_scat_dispersion_real
_atom_type_scat_dispersion_imag
_atom_type_scat_source
C C 0.0033 0.0016 'International Tables Vol C Tables 4.2.6.8 and 6.1.1.4'
H H 0.0000 0.0000 'International Tables Vol C Tables 4.2.6.8 and 6.1.1.4'
N N 0.0061 0.0033 'International Tables Vol C Tables 4.2.6.8 and 6.1.1.4'
O O 0.0106 0.0060 'International Tables Vol C Tables 4.2.6.8 and 6.1.1.4'
Cl Cl 0.1484 0.1585 'International Tables Vol C Tables 4.2.6.8 and 6.1.1.4'
Zn Zn 0.2839 1.4301 'International Tables Vol C Tables 4.2.6.8 and 6.1.1.4'

loop_
_geom_angle_atom_site_label_1
_geom_angle_atom_site_label_2
_geom_angle_atom_site_label_3
_geom_angle
N3A Zn1 N4A 88.00(10)
N3A Zn1 N1A 164.46(11)
N4A Zn1 N1A 88.92(10)
N3A Zn1 N2A 88.58(10)
N4A Zn1 N2A 158.89(11)
N1A Zn1 N2A 88.83(10)
N3A Zn1 N5C 103.4(3)
N4A Zn1 N5C 96.4(3)
N1A Zn1 N5C 92.1(3)
N2A Zn1 N5C 104.6(3)
N3A Zn1 N5A 102.1(3)
N4A Zn1 N5A 97.3(3)
N1A Zn1 N5A 93.4(3)
N2A Zn1 N5A 103.8(3)
O1A N6A O2A 120.4(6)
O1A N6A C3A 119.4(8)
O2A N6A C3A 120.2(8)
O4A N7A O3A 121.3(6)
O4A N7A C17A 120.8(9)
O3A N7A C17A 117.8(9)
O6A N8A O5A 121.0(7)
O6A N8A C18A 117.7(11)
O5A N8A C18A 121.3(11)
O7A N9A O8A 120.0(7)
O7A N9A C8A 123.9(13)
O8A N9A C8A 116.1(13)
O9A N10A O10A 120.8(7)
O9A N10A C12A 117.3(14)
O10A N10A C12A 121.9(14)
O11A N11A O12A 121.6(7)
O11A N11A C13A 130.6(13)
O12A N11A C13A 96.6(10)
O14A N12A O13A 121.2(7)
O14A N12A C2A 124.4(12)
O13A N12A C2A 114.4(12)
C1A N1A C4A 108.8(3)
C1A N1A Zn1 121.6(2)
C4A N1A Zn1 120.9(2)
C6A N2A C9A 108.7(3)
C6A N2A Zn1 123.9(2)
C9A N2A Zn1 125.3(2)
C11A N3A C14A 108.3(3)
C11A N3A Zn1 123.7(2)
C14A N3A Zn1 122.2(2)
C16A N4A C19A 108.2(3)
C16A N4A Zn1 125.8(2)
C19A N4A Zn1 125.6(2)
N1A C1A C20A 125.0(3)
N1A C1A C2A 107.8(3)
C20A C1A C2A 127.2(3)
C3A C2A N12A 118.6(5)
C3A C2A C1A 107.5(3)
N12A C2A C1A 129.6(5)
C3A C2A Cl1A 123.6(3)
C1A C2A Cl1A 128.6(3)
C2A C3A N6A 123.8(8)
C2A C3A C4A 108.3(3)
N6A C3A C4A 126.0(7)
C2A C3A Cl2A 123.4(3)
C4A C3A Cl2A 128.0(3)
N1A C4A C5A 124.3(3)
N1A C4A C3A 107.5(3)
C5A C4A C3A 128.0(3)
C4A C5A C6A 123.9(3)
C4A C5A C21A 118.6(3)
C6A C5A C21A 117.4(3)
N2A C6A C5A 125.2(3)
N2A C6A C7A 108.1(3)
C5A C6A C7A 126.7(3)
C8A C7A C6A 107.4(3)
C8A C7A Cl3A 123.7(3)
C6A C7A Cl3A 128.3(3)
N9A C8A C7A 121.1(9)
N9A C8A C9A 130.1(9)
C7A C8A C9A 108.4(3)
C7A C8A Cl4A 122.7(3)
C9A C8A Cl4A 128.8(3)
N2A C9A C10A 124.9(3)
N2A C9A C8A 107.3(3)
C10A C9A C8A 127.7(3)
C9A C10A C11A 124.2(3)
C9A C10A C27A 119.1(3)
C11A C10A C27A 116.6(3)
N3A C11A C10A 124.1(3)
N3A C11A C12A 108.4(3)
C10A C11A C12A 127.3(3)
N10A C12A C13A 123.4(10)
N10A C12A C11A 128.6(10)
C13A C12A C11A 107.5(3)
C13A C12A Cl5A 123.2(3)
C11A C12A Cl5A 128.9(3)
N11A C13A C12A 119.6(7)
N11A C13A C14A 128.4(7)
C12A C13A C14A 107.5(3)
C12A C13A Cl6A 123.1(3)
C14A C13A Cl6A 129.1(3)
N3A C14A C15A 124.4(3)
N3A C14A C13A 108.0(3)
C15A C14A C13A 127.2(3)
C14A C15A C16A 123.5(3)
C14A C15A C33A 119.2(3)
C16A C15A C33A 117.4(3)
N4A C16A C15A 125.1(3)
N4A C16A C17A 107.9(3)
C15A C16A C17A 126.7(3)
N7A C17A C18A 122.4(8)
N7A C17A C16A 129.4(8)
C18A C17A C16A 107.8(3)
C18A C17A Cl7A 123.8(3)
C16A C17A Cl7A 128.0(3)
N8A C18A C17A 124.3(8)
N8A C18A C19A 127.9(8)
C17A C18A C19A 107.8(3)
C17A C18A Cl8A 121.9(3)
C19A C18A Cl8A 130.1(3)
N4A C19A C20A 124.5(3)
N4A C19A C18A 108.1(3)
C20A C19A C18A 127.2(3)
C1A C20A C19A 124.7(3)
C1A C20A C39A 118.7(3)
C19A C20A C39A 116.6(3)
C22A C21A C26A 118.5(3)
C22A C21A C5A 121.2(3)
C26A C21A C5A 120.3(3)
C23A C22A C21A 120.8(4)
C23A C22A H22A 119.6
C21A C22A H22A 119.6
C22A C23A C24A 120.0(4)
C22A C23A H23A 120.0
C24A C23A H23A 120.0
C25A C24A C23A 120.0(4)
C25A C24A H24A 120.0
C23A C24A H24A 120.0
C24A C25A C26A 120.4(4)
C24A C25A H25A 119.8
C26A C25A H25A 119.8
C25A C26A C21A 120.2(4)
C25A C26A H26A 119.9
C21A C26A H26A 119.9
C32A C27A C28A 118.9(3)
C32A C27A C10A 118.8(3)
C28A C27A C10A 122.3(3)
C29A C28A C27A 120.4(4)
C29A C28A H28A 119.8
C27A C28A H28A 119.8
C28A C29A C30A 120.1(4)
C28A C29A H29A 119.9
C30A C29A H29A 119.9
C31A C30A C29A 120.2(4)
C31A C30A H30A 119.9
C29A C30A H30A 119.9
C30A C31A C32A 119.8(4)
C30A C31A H31A 120.1
C32A C31A H31A 120.1
C27A C32A C31A 120.6(4)
C27A C32A H32A 119.7
C31A C32A H32A 119.7
C38A C33A C34A 118.6(3)
C38A C33A C15A 120.6(3)
C34A C33A C15A 120.8(3)
C35A C34A C33A 120.4(4)
C35A C34A H34A 119.8
C33A C34A H34A 119.8
C36A C35A C34A 120.0(4)
C36A C35A H35A 120.0
C34A C35A H35A 120.0
C35A C36A C37A 120.2(4)
C35A C36A H36A 119.9
C37A C36A H36A 119.9
C36A C37A C38A 119.7(4)
C36A C37A H37A 120.2
C38A C37A H37A 120.2
C33A C38A C37A 121.0(4)
C33A C38A H38A 119.5
C37A C38A H38A 119.5
C40A C39A C44A 118.7(3)
C40A C39A C20A 120.5(3)
C44A C39A C20A 120.6(3)
C41A C40A C39A 120.7(4)
C41A C40A H40A 119.7
C39A C40A H40A 119.7
C40A C41A C42A 120.1(4)
C40A C41A H41A 120.0
C42A C41A H41A 120.0
C43A C42A C41A 119.9(4)
C43A C42A H42A 120.0
C41A C42A H42A 120.0
C42A C43A C44A 120.7(4)
C42A C43A H43A 119.7
C44A C43A H43A 119.7
C43A C44A C39A 119.9(4)
C43A C44A H44A 120.0
C39A C44A H44A 120.0
C45A N5A C49A 120.0
C45A N5A Zn1 118.1(5)
C49A N5A Zn1 121.3(5)
C46A C45A N5A 120.0
C46A C45A H45A 120.0
N5A C45A H45A 120.0
C45A C46A C47A 120.0
C45A C46A H46A 120.0
C47A C46A H46A 120.0
C48A C47A C46A 120.0
C48A C47A H47A 120.0
C46A C47A H47A 120.0
C49A C48A C47A 120.0
C49A C48A H48A 120.0
C47A C48A H48A 120.0
C48A C49A N5A 120.0
C48A C49A H49A 120.0
N5A C49A H49A 120.0
C45C N5C C49C 120.0
C45C N5C Zn1 119.4(5)
C49C N5C Zn1 118.2(5)
C46C C45C N5C 120.0
C46C C45C H45B 120.0
N5C C45C H45B 120.0
C45C C46C C47C 120.0
C45C C46C H46B 120.0
C47C C46C H46B 120.0
C48C C47C C46C 120.0
C48C C47C H47B 120.0
C46C C47C H47B 120.0
C47C C48C C49C 120.0
C47C C48C H48B 120.0
C49C C48C H48B 120.0
C48C C49C N5C 120.0
C48C C49C H49B 120.0
N5C C49C H49B 120.0
N2B Zn2 N3B 89.00(10)
N2B Zn2 N4B 164.72(11)
N3B Zn2 N4B 88.23(10)
N2B Zn2 N1B 88.76(10)
N3B Zn2 N1B 157.47(11)
N4B Zn2 N1B 88.06(10)
N2B Zn2 N5B 97.49(11)
N3B Zn2 N5B 101.08(11)
N4B Zn2 N5B 97.79(11)
N1B Zn2 N5B 101.44(11)
O2B N6B O1B 120.5(6)
O2B N6B C2B 114.2(8)
O1B N6B C2B 125.3(8)
O4B N7B O3B 120.9(6)
O4B N7B C13B 125.9(10)
O3B N7B C13B 113.1(10)
O6B N8B O5B 121.0(6)
O6B N8B C18B 116.4(11)
O5B N8B C18B 122.6(11)
O7B N9B O8B 124.5(7)
O7B N9B C7B 121.7(10)
O8B N9B C7B 112.8(10)
O10B N10B O9B 120.9(7)
O10B N10B C3B 119.7(16)
O9B N10B C3B 119.4(16)
O12B N11B O11B 120.2(7)
O12B N11B C12B 121.6(15)
O11B N11B C12B 118.3(15)
O14B N12B O13B 117.1(5)
O14B N12B C8B 121.6(5)
O13B N12B C8B 121.3(5)
C4B N1B C1B 109.0(3)
C4B N1B Zn2 124.8(2)
C1B N1B Zn2 125.0(2)
C9B N2B C6B 108.6(3)
C9B N2B Zn2 122.7(2)
C6B N2B Zn2 123.7(2)
C14B N3B C11B 109.0(3)
C14B N3B Zn2 126.3(2)
C11B N3B Zn2 124.3(2)
C16B N4B C19B 108.2(3)
C16B N4B Zn2 123.7(2)
C19B N4B Zn2 122.0(2)
C49B N5B C45B 116.7(3)
C49B N5B Zn2 121.2(3)
C45B N5B Zn2 122.0(3)
N1B C1B C20B 125.2(3)
N1B C1B C2B 107.7(3)
C20B C1B C2B 127.0(3)
N6B C2B C3B 124.0(7)
N6B C2B C1B 126.1(7)
C3B C2B C1B 108.1(3)
C3B C2B Cl1B 123.4(3)
C1B C2B Cl1B 128.2(3)
N10B C3B C2B 123.9(9)
N10B C3B C4B 127.4(10)
C2B C3B C4B 107.7(3)
C2B C3B Cl2B 122.4(3)
C4B C3B Cl2B 129.6(3)
N1B C4B C5B 125.8(3)
N1B C4B C3B 107.3(3)
C5B C4B C3B 126.8(3)
C4B C5B C6B 124.2(3)
C4B C5B C21B 117.6(3)
C6B C5B C21B 118.1(3)
N2B C6B C5B 124.7(3)
N2B C6B C7B 107.5(3)
C5B C6B C7B 127.7(3)
N9B C7B C8B 124.0(9)
N9B C7B C6B 126.7(8)
C8B C7B C6B 108.6(3)
C8B C7B Cl3B 122.5(3)
C6B C7B Cl3B 128.8(3)
C7B C8B N12B 120.9(9)
C7B C8B C9B 107.1(3)
N12B C8B C9B 127.2(7)
C7B C8B Cl4B 123.4(3)
C9B C8B Cl4B 129.5(3)
N2B C9B C10B 124.9(3)
N2B C9B C8B 108.0(3)
C10B C9B C8B 126.9(3)
C9B C10B C11B 124.0(3)
C9B C10B C27B 118.3(3)
C11B C10B C27B 117.7(3)
N3B C11B C10B 126.3(3)
N3B C11B C12B 107.3(3)
C10B C11B C12B 126.3(3)
N11B C12B C13B 122.5(9)
N11B C12B C11B 129.8(9)
C13B C12B C11B 107.5(3)
C13B C12B Cl5B 123.5(3)
C11B C12B Cl5B 128.8(2)
N7B C13B C12B 127.2(7)
N7B C13B C14B 121.6(7)
C12B C13B C14B 108.7(3)
C12B C13B Cl6B 120.9(3)
C14B C13B Cl6B 130.4(3)
N3B C14B C15B 125.1(3)
N3B C14B C13B 107.3(3)
C15B C14B C13B 127.4(3)
C16B C15B C14B 124.5(3)
C16B C15B C33D 113.6(6)
C14B C15B C33D 121.8(6)
C16B C15B C33B 119.3(4)
C14B C15B C33B 115.8(4)
N4B C16B C15B 124.4(3)
N4B C16B C17B 108.3(3)
C15B C16B C17B 127.2(3)
C18B C17B C16B 107.1(3)
C18B C17B Cl7B 122.9(3)
C16B C17B Cl7B 129.7(3)
N8B C18B C17B 123.4(9)
N8B C18B C19B 128.0(9)
C17B C18B C19B 108.3(3)
C17B C18B Cl8B 123.1(3)
C19B C18B Cl8B 128.3(3)
N4B C19B C20B 124.0(3)
N4B C19B C18B 107.8(3)
C20B C19B C18B 127.7(3)
C1B C20B C19B 123.9(3)
C1B C20B C39B 118.2(3)
C19B C20B C39B 117.8(3)
C26B C21B C22B 119.0(3)
C26B C21B C5B 119.8(3)
C22B C21B C5B 121.2(3)
C23B C22B C21B 120.2(3)
C23B C22B H22B 119.9
C21B C22B H22B 119.9
C24B C23B C22B 120.3(3)
C24B C23B H23B 119.9
C22B C23B H23B 119.9
C23B C24B C25B 119.9(3)
C23B C24B H24B 120.1
C25B C24B H24B 120.1
C26B C25B C24B 120.1(4)
C26B C25B H25B 120.0
C24B C25B H25B 120.0
C25B C26B C21B 120.6(4)
C25B C26B H26B 119.7
C21B C26B H26B 119.7
C32B C27B C28B 118.4(3)
C32B C27B C10B 120.3(3)
C28B C27B C10B 121.3(3)
C27B C28B C29B 120.9(4)
C27B C28B H28B 119.6
C29B C28B H28B 119.6
C30B C29B C28B 120.0(4)
C30B C29B H29B 120.0
C28B C29B H29B 120.0
C29B C30B C31B 119.9(4)
C29B C30B H30B 120.1
C31B C30B H30B 120.1
C30B C31B C32B 119.9(4)
C30B C31B H31B 120.0
C32B C31B H31B 120.0
C27B C32B C31B 120.9(3)
C27B C32B H32B 119.5
C31B C32B H32B 119.5
C34B C33B C38B 120.0
C34B C33B C15B 122.6(5)
C38B C33B C15B 117.3(5)
C35B C34B C33B 120.0
C35B C34B H34B 120.0
C33B C34B H34B 120.0
C34B C35B C36B 120.0
C34B C35B H35B 120.0
C36B C35B H35B 120.0
C37B C36B C35B 120.0
C37B C36B H36B 120.0
C35B C36B H36B 120.0
C36B C37B C38B 120.0
C36B C37B H37B 120.0
C38B C37B H37B 120.0
C37B C38B C33B 120.0
C37B C38B H38B 120.0
C33B C38B H38B 120.0
C34D C33D C38D 120.0
C34D C33D C15B 118.8(8)
C38D C33D C15B 121.0(8)
C33D C34D C35D 120.0
C33D C34D H34D 120.0
C35D C34D H34D 120.0
C36D C35D C34D 120.0
C36D C35D H35D 120.0
C34D C35D H35D 120.0
C37D C36D C35D 120.0
C37D C36D H36D 120.0
C35D C36D H36D 120.0
C36D C37D C38D 120.0
C36D C37D H37D 120.0
C38D C37D H37D 120.0
C37D C38D C33D 120.0
C37D C38D H38D 120.0
C33D C38D H38D 120.0
C40B C39B C44B 118.5(3)
C40B C39B C20B 120.6(3)
C44B C39B C20B 120.9(3)
C41B C40B C39B 120.7(4)
C41B C40B H40B 119.6
C39B C40B H40B 119.6
C40B C41B C42B 119.7(4)
C40B C41B H41B 120.2
C42B C41B H41B 120.2
C43B C42B C41B 119.9(4)
C43B C42B H42B 120.0
C41B C42B H42B 120.0
C42B C43B C44B 120.4(4)
C42B C43B H43B 119.8
C44B C43B H43B 119.8
C43B C44B C39B 120.7(4)
C43B C44B H44B 119.6
C39B C44B H44B 119.6
N5B C45B C46B 123.2(4)
N5B C45B H45C 118.4
C46B C45B H45C 118.4
C47B C46B C45B 119.1(4)
C47B C46B H46C 120.4
C45B C46B H46C 120.4
C46B C47B C48B 118.7(4)
C46B C47B H47C 120.7
C48B C47B H47C 120.7
C47B C48B C49B 119.5(4)
C47B C48B H48C 120.3
C49B C48B H48C 120.3
N5B C49B C48B 122.9(4)
N5B C49B H49C 118.6
C48B C49B H49C 118.6

loop_
_geom_bond_atom_site_label_1
_geom_bond_atom_site_label_2
_geom_bond_distance
Zn1 N3A 2.088(3)
Zn1 N4A 2.093(3)
Zn1 N1A 2.101(3)
Zn1 N2A 2.104(3)
Zn1 N5C 2.157(9)
Zn1 N5A 2.199(9)
Cl1A C2A 1.736(3)
Cl2A C3A 1.757(4)
Cl3A C7A 1.722(3)
Cl4A C8A 1.735(3)
Cl5A C12A 1.733(3)
Cl6A C13A 1.737(4)
Cl7A C17A 1.744(3)
Cl8A C18A 1.742(3)
N6A O1A 1.243(5)
N6A O2A 1.244(5)
N6A C3A 1.345(5)
N7A O4A 1.244(5)
N7A O3A 1.244(5)
N7A C17A 1.345(5)
N8A O6A 1.246(5)
N8A O5A 1.246(5)
N8A C18A 1.347(5)
N9A O7A 1.250(5)
N9A O8A 1.250(5)
N9A C8A 1.350(5)
N10A O9A 1.246(5)
N10A O10A 1.246(5)
N10A C12A 1.346(5)
N11A O11A 1.234(5)
N11A O12A 1.244(5)
N11A C13A 1.352(5)
N12A O14A 1.243(5)
N12A O13A 1.246(5)
N12A C2A 1.3498(11)
N1A C1A 1.377(4)
N1A C4A 1.379(4)
N2A C6A 1.385(4)
N2A C9A 1.386(4)
N3A C11A 1.378(4)
N3A C14A 1.384(4)
N4A C16A 1.381(4)
N4A C19A 1.385(4)
C1A C20A 1.412(5)
C1A C2A 1.461(5)
C2A C3A 1.345(5)
C3A C4A 1.455(5)
C4A C5A 1.409(5)
C5A C6A 1.415(5)
C5A C21A 1.514(4)
C6A C7A 1.452(5)
C7A C8A 1.357(5)
C8A C9A 1.456(5)
C9A C10A 1.416(5)
C10A C11A 1.417(5)
C10A C27A 1.510(5)
C11A C12A 1.451(5)
C12A C13A 1.364(5)
C13A C14A 1.454(5)
C14A C15A 1.412(5)
C15A C16A 1.419(5)
C15A C33A 1.503(4)
C16A C17A 1.456(4)
C17A C18A 1.354(5)
C18A C19A 1.451(4)
C19A C20A 1.418(5)
C20A C39A 1.510(5)
C21A C22A 1.394(5)
C21A C26A 1.403(5)
C22A C23A 1.386(5)
C22A H22A 0.9500
C23A C24A 1.387(6)
C23A H23A 0.9500
C24A C25A 1.378(6)
C24A H24A 0.9500
C25A C26A 1.390(5)
C25A H25A 0.9500
C26A H26A 0.9500
C27A C32A 1.388(5)
C27A C28A 1.393(5)
C28A C29A 1.383(6)
C28A H28A 0.9500
C29A C30A 1.386(7)
C29A H29A 0.9500
C30A C31A 1.374(7)
C30A H30A 0.9500
C31A C32A 1.393(6)
C31A H31A 0.9500
C32A H32A 0.9500
C33A C38A 1.375(5)
C33A C34A 1.400(5)
C34A C35A 1.386(5)
C34A H34A 0.9500
C35A C36A 1.373(7)
C35A H35A 0.9500
C36A C37A 1.380(6)
C36A H36A 0.9500
C37A C38A 1.390(5)
C37A H37A 0.9500
C38A H38A 0.9500
C39A C40A 1.389(5)
C39A C44A 1.400(5)
C40A C41A 1.381(5)
C40A H40A 0.9500
C41A C42A 1.384(6)
C41A H41A 0.9500
C42A C43A 1.369(6)
C42A H42A 0.9500
C43A C44A 1.385(6)
C43A H43A 0.9500
C44A H44A 0.9500
N5A C45A 1.3900
N5A C49A 1.3900
C45A C46A 1.3900
C45A H45A 0.9500
C46A C47A 1.3900
C46A H46A 0.9500
C47A C48A 1.3900
C47A H47A 0.9500
C48A C49A 1.3900
C48A H48A 0.9500
C49A H49A 0.9500
N5C C45C 1.3900
N5C C49C 1.3900
C45C C46C 1.3900
C45C H45B 0.9500
C46C C47C 1.3900
C46C H46B 0.9500
C47C C48C 1.3900
C47C H47B 0.9500
C48C C49C 1.3900
C48C H48B 0.9500
C49C H49B 0.9500
Zn2 N2B 2.087(3)
Zn2 N3B 2.092(3)
Zn2 N4B 2.101(3)
Zn2 N1B 2.105(3)
Zn2 N5B 2.161(3)
Cl1B C2B 1.743(4)
Cl2B C3B 1.740(4)
Cl3B C7B 1.752(4)
Cl4B C8B 1.728(4)
Cl5B C12B 1.729(3)
Cl6B C13B 1.743(3)
Cl7B C17B 1.726(4)
Cl8B C18B 1.751(4)
N6B O2B 1.246(5)
N6B O1B 1.247(5)
N6B C2B 1.348(5)
N7B O4B 1.245(5)
N7B O3B 1.246(5)
N7B C13B 1.346(5)
N8B O6B 1.246(5)
N8B O5B 1.246(5)
N8B C18B 1.347(5)
N9B O7B 1.230(5)
N9B O8B 1.231(5)
N9B C7B 1.336(5)
N10B O10B 1.246(5)
N10B O9B 1.248(5)
N10B C3B 1.347(5)
N11B O12B 1.249(5)
N11B O11B 1.250(5)
N11B C12B 1.349(5)
N12B O14B 1.263(5)
N12B O13B 1.264(5)
N12B C8B 1.365(4)
N1B C4B 1.380(4)
N1B C1B 1.387(4)
N2B C9B 1.375(4)
N2B C6B 1.380(4)
N3B C14B 1.384(4)
N3B C11B 1.387(4)
N4B C16B 1.378(4)
N4B C19B 1.385(4)
N5B C49B 1.341(5)
N5B C45B 1.347(5)
C1B C20B 1.410(5)
C1B C2B 1.439(5)
C2B C3B 1.362(5)
C3B C4B 1.457(5)
C4B C5B 1.406(5)
C5B C6B 1.415(5)
C5B C21B 1.509(5)
C6B C7B 1.455(5)
C7B C8B 1.344(5)
C8B C9B 1.465(5)
C9B C10B 1.412(4)
C10B C11B 1.413(4)
C10B C27B 1.510(4)
C11B C12B 1.464(4)
C12B C13B 1.351(4)
C13B C14B 1.452(5)
C14B C15B 1.422(4)
C15B C16B 1.411(5)
C15B C33D 1.438(8)
C15B C33B 1.560(6)
C16B C17B 1.458(5)
C17B C18B 1.354(5)
C18B C19B 1.447(5)
C19B C20B 1.415(5)
C20B C39B 1.505(5)
C21B C26B 1.387(5)
C21B C22B 1.398(5)
C22B C23B 1.388(5)
C22B H22B 0.9500
C23B C24B 1.378(5)
C23B H23B 0.9500
C24B C25B 1.388(5)
C24B H24B 0.9500
C25B C26B 1.384(5)
C25B H25B 0.9500
C26B H26B 0.9500
C27B C32B 1.383(5)
C27B C28B 1.389(5)
C28B C29B 1.389(5)
C28B H28B 0.9500
C29B C30B 1.376(6)
C29B H29B 0.9500
C30B C31B 1.379(5)
C30B H30B 0.9500
C31B C32B 1.391(5)
C31B H31B 0.9500
C32B H32B 0.9500
C33B C34B 1.3900
C33B C38B 1.3900
C34B C35B 1.3900
C34B H34B 0.9500
C35B C36B 1.3900
C35B H35B 0.9500
C36B C37B 1.3900
C36B H36B 0.9500
C37B C38B 1.3900
C37B H37B 0.9500
C38B H38B 0.9500
C33D C34D 1.3900
C33D C38D 1.3900
C34D C35D 1.3900
C34D H34D 0.9500
C35D C36D 1.3900
C35D H35D 0.9500
C36D C37D 1.3900
C36D H36D 0.9500
C37D C38D 1.3900
C37D H37D 0.9500
C38D H38D 0.9500
C39B C40B 1.393(5)
C39B C44B 1.395(5)
C40B C41B 1.385(6)
C40B H40B 0.9500
C41B C42B 1.395(7)
C41B H41B 0.9500
C42B C43B 1.372(7)
C42B H42B 0.9500
C43B C44B 1.379(5)
C43B H43B 0.9500
C44B H44B 0.9500
C45B C46B 1.386(6)
C45B H45C 0.9500
C46B C47B 1.366(6)
C46B H46C 0.9500
C47B C48B 1.371(6)
C47B H47C 0.9500
C48B C49B 1.386(6)
C48B H48C 0.9500
C49B H49C 0.9500

loop_
_geom_hbond_atom_site_label_D
_geom_hbond_atom_site_label_H
_geom_hbond_atom_site_label_A
_geom_hbond_distance_DH
_geom_hbond_distance_HA
_geom_hbond_distance_DA
_geom_hbond_angle_DHA
_geom_hbond_site_symmetry_A
C46C H46B O2B 0.95 2.64 3.332(15) 130.4 3_766
C48C H48B Cl3A 0.95 2.91 3.547(10) 125.6 3_676
C48C H48B O7A 0.95 2.51 3.35(2) 147.5 3_676
C48B H48C O11A 0.95 2.55 3.247(15) 129.9 .
C49B H49C N2B 0.95 2.70 3.286(5) 120.8 .

loop_
_geom_torsion_atom_site_label_1
_geom_torsion_atom_site_label_2
_geom_torsion_atom_site_label_3
_geom_torsion_atom_site_label_4
_geom_torsion
C4A N1A C1A C20A 175.3(3)
Zn1 N1A C1A C20A -36.9(5)
C4A N1A C1A C2A -3.1(4)
Zn1 N1A C1A C2A 144.7(2)
O14A N12A C2A C3A -92.9(14)
O13A N12A C2A C3A 89.0(15)
O14A N12A C2A C1A 60.6(16)
O13A N12A C2A C1A -117.5(15)
N1A C1A C2A C3A 0.9(4)
C20A C1A C2A C3A -177.5(4)
N1A C1A C2A N12A -154.9(7)
C20A C1A C2A N12A 26.7(9)
N1A C1A C2A Cl1A -173.7(3)
C20A C1A C2A Cl1A 7.9(6)
N12A C2A C3A N6A -4.9(10)
C1A C2A C3A N6A -163.8(7)
N12A C2A C3A C4A 160.5(6)
C1A C2A C3A C4A 1.6(4)
Cl1A C2A C3A C4A 176.5(3)
C1A C2A C3A Cl2A -172.4(3)
Cl1A C2A C3A Cl2A 2.5(5)
O1A N6A C3A C2A -62.4(18)
O2A N6A C3A C2A 117.2(14)
O1A N6A C3A C4A 134.9(13)
O2A N6A C3A C4A -45.5(19)
C1A N1A C4A C5A -170.8(3)
Zn1 N1A C4A C5A 41.1(4)
C1A N1A C4A C3A 4.1(4)
Zn1 N1A C4A C3A -144.0(2)
C2A C3A C4A N1A -3.5(4)
N6A C3A C4A N1A 161.4(9)
Cl2A C3A C4A N1A 170.1(3)
C2A C3A C4A C5A 171.1(4)
N6A C3A C4A C5A -24.0(10)
Cl2A C3A C4A C5A -15.3(6)
N1A C4A C5A C6A -14.5(6)
C3A C4A C5A C6A 171.7(3)
N1A C4A C5A C21A 163.4(3)
C3A C4A C5A C21A -10.4(6)
C9A N2A C6A C5A -174.7(3)
Zn1 N2A C6A C5A 21.5(5)
C9A N2A C6A C7A 3.8(4)
Zn1 N2A C6A C7A -160.1(2)
C4A C5A C6A N2A -20.2(5)
C21A C5A C6A N2A 161.9(3)
C4A C5A C6A C7A 161.6(3)
C21A C5A C6A C7A -16.3(5)
N2A C6A C7A C8A -4.0(4)
C5A C6A C7A C8A 174.4(3)
N2A C6A C7A Cl3A 167.4(3)
C5A C6A C7A Cl3A -14.2(5)
O7A N9A C8A C7A 63(2)
O8A N9A C8A C7A -117.5(16)
O7A N9A C8A C9A -109.4(18)
O8A N9A C8A C9A 71(2)
C6A C7A C8A N9A -170.8(9)
Cl3A C7A C8A N9A 17.3(10)
C6A C7A C8A C9A 2.6(4)
Cl3A C7A C8A C9A -169.3(3)
C6A C7A C8A Cl4A 179.1(3)
Cl3A C7A C8A Cl4A 7.2(5)
C6A N2A C9A C10A 175.4(3)
Zn1 N2A C9A C10A -21.0(5)
C6A N2A C9A C8A -2.2(4)
Zn1 N2A C9A C8A 161.4(2)
N9A C8A C9A N2A 172.3(9)
C7A C8A C9A N2A -0.4(4)
Cl4A C8A C9A N2A -176.5(3)
N9A C8A C9A C10A -5.1(11)
C7A C8A C9A C10A -177.8(3)
Cl4A C8A C9A C10A 6.0(6)
N2A C9A C10A C11A 11.7(5)
C8A C9A C10A C11A -171.2(3)
N2A C9A C10A C27A -172.9(3)
C8A C9A C10A C27A 4.1(5)
C14A N3A C11A C10A 170.2(3)
Zn1 N3A C11A C10A -36.3(5)
C14A N3A C11A C12A -4.7(4)
Zn1 N3A C11A C12A 148.8(2)
C9A C10A C11A N3A 19.3(5)
C27A C10A C11A N3A -156.2(3)
C9A C10A C11A C12A -166.8(3)
C27A C10A C11A C12A 17.8(5)
O9A N10A C12A C13A -99(2)
O10A N10A C12A C13A 80(2)
O9A N10A C12A C11A 72(2)
O10A N10A C12A C11A -108(2)
N3A C11A C12A N10A -170.9(11)
C10A C11A C12A N10A 14.3(12)
N3A C11A C12A C13A 1.4(4)
C10A C11A C12A C13A -173.3(4)
N3A C11A C12A Cl5A -171.8(3)
C10A C11A C12A Cl5A 13.5(6)
O11A N11A C13A C12A 120.5(14)
O12A N11A C13A C12A -97.0(10)
O11A N11A C13A C14A -32.7(18)
O12A N11A C13A C14A 109.8(11)
N10A C12A C13A N11A 16.8(13)
C11A C12A C13A N11A -156.0(8)
N10A C12A C13A C14A 175.1(10)
C11A C12A C13A C14A 2.2(4)
Cl5A C12A C13A C14A 175.9(3)
C11A C12A C13A Cl6A -172.0(3)
Cl5A C12A C13A Cl6A 1.7(5)
C11A N3A C14A C15A -166.8(3)
Zn1 N3A C14A C15A 39.3(4)
C11A N3A C14A C13A 6.0(4)
Zn1 N3A C14A C13A -147.9(2)
N11A C13A C14A N3A 150.6(8)
C12A C13A C14A N3A -5.1(4)
Cl6A C13A C14A N3A 168.7(3)
N11A C13A C14A C15A -36.9(9)
C12A C13A C14A C15A 167.4(4)
Cl6A C13A C14A C15A -18.8(6)
N3A C14A C15A C16A -13.8(6)
C13A C14A C15A C16A 174.8(3)
N3A C14A C15A C33A 166.4(3)
C13A C14A C15A C33A -5.0(6)
C19A N4A C16A C15A -170.3(3)
Zn1 N4A C16A C15A 16.5(5)
C19A N4A C16A C17A 4.4(4)
Zn1 N4A C16A C17A -168.8(2)
C14A C15A C16A N4A -16.5(5)
C33A C15A C16A N4A 163.3(3)
C14A C15A C16A C17A 169.7(3)
C33A C15A C16A C17A -10.5(5)
O4A N7A C17A C18A 119.4(15)
O3A N7A C17A C18A -63.2(18)
O4A N7A C17A C16A -52(2)
O3A N7A C17A C16A 125.1(13)
N4A C16A C17A N7A 169.1(9)
C15A C16A C17A N7A -16.2(10)
N4A C16A C17A C18A -3.5(4)
C15A C16A C17A C18A 171.2(3)
N4A C16A C17A Cl7A 168.8(3)
C15A C16A C17A Cl7A -16.6(5)
O6A N8A C18A C17A -127.6(15)
O5A N8A C18A C17A 51(2)
O6A N8A C18A C19A 50(2)
O5A N8A C18A C19A -131.1(15)
N7A C17A C18A N8A 5.9(13)
C16A C17A C18A N8A 179.1(10)
N7A C17A C18A C19A -172.1(8)
C16A C17A C18A C19A 1.2(4)
Cl7A C17A C18A C19A -171.5(3)
C16A C17A C18A Cl8A 176.6(3)
Cl7A C17A C18A Cl8A 4.0(5)
C16A N4A C19A C20A 170.9(3)
Zn1 N4A C19A C20A -15.9(5)
C16A N4A C19A C18A -3.7(4)
Zn1 N4A C19A C18A 169.5(2)
N8A C18A C19A N4A -176.3(10)
C17A C18A C19A N4A 1.5(4)
Cl8A C18A C19A N4A -173.4(3)
N8A C18A C19A C20A 9.2(11)
C17A C18A C19A C20A -172.9(3)
Cl8A C18A C19A C20A 12.1(6)
N1A C1A C20A C19A 13.9(6)
C2A C1A C20A C19A -168.0(4)
N1A C1A C20A C39A -166.3(3)
C2A C1A C20A C39A 11.8(5)
N4A C19A C20A C1A 15.2(5)
C18A C19A C20A C1A -171.2(3)
N4A C19A C20A C39A -164.6(3)
C18A C19A C20A C39A 9.1(5)
C4A C5A C21A C22A -57.8(5)
C6A C5A C21A C22A 120.3(4)
C4A C5A C21A C26A 122.9(4)
C6A C5A C21A C26A -59.0(4)
C26A C21A C22A C23A 1.3(5)
C5A C21A C22A C23A -178.0(3)
C21A C22A C23A C24A 0.1(6)
C22A C23A C24A C25A -0.9(6)
C23A C24A C25A C26A 0.2(7)
C24A C25A C26A C21A 1.2(6)
C22A C21A C26A C25A -2.0(5)
C5A C21A C26A C25A 177.4(3)
C9A C10A C27A C32A -100.2(4)
C11A C10A C27A C32A 75.5(4)
C9A C10A C27A C28A 79.5(5)
C11A C10A C27A C28A -104.8(4)
C32A C27A C28A C29A -1.0(6)
C10A C27A C28A C29A 179.4(4)
C27A C28A C29A C30A 2.2(6)
C28A C29A C30A C31A -1.2(7)
C29A C30A C31A C32A -1.1(7)
C28A C27A C32A C31A -1.4(6)
C10A C27A C32A C31A 178.3(3)
C30A C31A C32A C27A 2.4(6)
C14A C15A C33A C38A 111.6(4)
C16A C15A C33A C38A -68.2(5)
C14A C15A C33A C34A -67.9(5)
C16A C15A C33A C34A 112.2(4)
C38A C33A C34A C35A 1.6(6)
C15A C33A C34A C35A -178.8(4)
C33A C34A C35A C36A -1.7(8)
C34A C35A C36A C37A 0.5(8)
C35A C36A C37A C38A 0.7(8)
C34A C33A C38A C37A -0.5(6)
C15A C33A C38A C37A 180.0(4)
C36A C37A C38A C33A -0.7(7)
C1A C20A C39A C40A -109.5(4)
C19A C20A C39A C40A 70.3(4)
C1A C20A C39A C44A 75.0(5)
C19A C20A C39A C44A -105.2(4)
C44A C39A C40A C41A -1.0(6)
C20A C39A C40A C41A -176.6(3)
C39A C40A C41A C42A 1.7(6)
C40A C41A C42A C43A -1.0(7)
C41A C42A C43A C44A -0.4(8)
C42A C43A C44A C39A 1.0(7)
C40A C39A C44A C43A -0.3(6)
C20A C39A C44A C43A 175.2(4)
C49A N5A C45A C46A 0.0
Zn1 N5A C45A C46A -171.0(6)
N5A C45A C46A C47A 0.0
C45A C46A C47A C48A 0.0
C46A C47A C48A C49A 0.0
C47A C48A C49A N5A 0.0
C45A N5A C49A C48A 0.0
Zn1 N5A C49A C48A 170.7(6)
C49C N5C C45C C46C 0.0
Zn1 N5C C45C C46C -162.2(6)
N5C C45C C46C C47C 0.0
C45C C46C C47C C48C 0.0
C46C C47C C48C C49C 0.0
C47C C48C C49C N5C 0.0
C45C N5C C49C C48C 0.0
Zn1 N5C C49C C48C 162.4(6)
C4B N1B C1B C20B 172.8(3)
Zn2 N1B C1B C20B -19.4(5)
C4B N1B C1B C2B -3.8(4)
Zn2 N1B C1B C2B 164.0(2)
O2B N6B C2B C3B 59.9(16)
O1B N6B C2B C3B -117.7(14)
O2B N6B C2B C1B -137.1(11)
O1B N6B C2B C1B 45(2)
N1B C1B C2B N6B -162.6(8)
C20B C1B C2B N6B 20.9(10)
N1B C1B C2B C3B 2.6(4)
C20B C1B C2B C3B -173.9(3)
N1B C1B C2B Cl1B -172.0(3)
C20B C1B C2B Cl1B 11.4(6)
O10B N10B C3B C2B -59(2)
O9B N10B C3B C2B 120.7(18)
O10B N10B C3B C4B 108.0(19)
O9B N10B C3B C4B -72(2)
N6B C2B C3B N10B -25.5(13)
C1B C2B C3B N10B 168.9(10)
N6B C2B C3B C4B 165.1(7)
C1B C2B C3B C4B -0.5(4)
Cl1B C2B C3B C4B 174.5(3)
C1B C2B C3B Cl2B -174.3(3)
Cl1B C2B C3B Cl2B 0.7(5)
C1B N1B C4B C5B -173.2(3)
Zn2 N1B C4B C5B 19.0(5)
C1B N1B C4B C3B 3.5(4)
Zn2 N1B C4B C3B -164.3(2)
N10B C3B C4B N1B -170.7(10)
C2B C3B C4B N1B -1.8(4)
Cl2B C3B C4B N1B 171.4(3)
N10B C3B C4B C5B 5.9(12)
C2B C3B C4B C5B 174.8(3)
Cl2B C3B C4B C5B -12.0(6)
N1B C4B C5B C6B -15.4(6)
C3B C4B C5B C6B 168.5(3)
N1B C4B C5B C21B 167.9(3)
C3B C4B C5B C21B -8.1(5)
C9B N2B C6B C5B -171.6(3)
Zn2 N2B C6B C5B 32.9(5)
C9B N2B C6B C7B 4.6(4)
Zn2 N2B C6B C7B -150.9(2)
C4B C5B C6B N2B -12.9(6)
C21B C5B C6B N2B 163.7(3)
C4B C5B C6B C7B 171.7(4)
C21B C5B C6B C7B -11.7(5)
O7B N9B C7B C8B 102.3(17)
O8B N9B C7B C8B -88.9(16)
O7B N9B C7B C6B -67(2)
O8B N9B C7B C6B 102.0(15)
N2B C6B C7B N9B 168.3(9)
C5B C6B C7B N9B -15.7(10)
N2B C6B C7B C8B -2.1(4)
C5B C6B C7B C8B 173.9(4)
N2B C6B C7B Cl3B 173.3(3)
C5B C6B C7B Cl3B -10.7(6)
N9B C7B C8B N12B -14.9(12)
C6B C7B C8B N12B 155.9(8)
N9B C7B C8B C9B -171.8(8)
C6B C7B C8B C9B -1.0(5)
Cl3B C7B C8B C9B -176.8(3)
C6B C7B C8B Cl4B 176.7(3)
Cl3B C7B C8B Cl4B 0.9(6)
O14B N12B C8B C7B -110.9(18)
O13B N12B C8B C7B 70(2)
O14B N12B C8B C9B 41(2)
O13B N12B C8B C9B -138.5(19)
C6B N2B C9B C10B 170.1(3)
Zn2 N2B C9B C10B -34.2(5)
C6B N2B C9B C8B -5.2(4)
Zn2 N2B C9B C8B 150.5(2)
C7B C8B C9B N2B 3.8(4)
N12B C8B C9B N2B -151.2(10)
Cl4B C8B C9B N2B -173.7(3)
C7B C8B C9B C10B -171.3(4)
N12B C8B C9B C10B 33.7(12)
Cl4B C8B C9B C10B 11.2(6)
N2B C9B C10B C11B 9.6(6)
C8B C9B C10B C11B -176.0(4)
N2B C9B C10B C27B -170.0(3)
C8B C9B C10B C27B 4.4(5)
C14B N3B C11B C10B 172.8(3)
Zn2 N3B C11B C10B -13.0(5)
C14B N3B C11B C12B -3.6(4)
Zn2 N3B C11B C12B 170.5(2)
C9B C10B C11B N3B 16.3(6)
C27B C10B C11B N3B -164.0(3)
C9B C10B C11B C12B -167.9(3)
C27B C10B C11B C12B 11.8(5)
O12B N11B C12B C13B 58(2)
O11B N11B C12B C13B -120.4(18)
O12B N11B C12B C11B -126.6(19)
O11B N11B C12B C11B 55(2)
N3B C11B C12B N11B -173.1(12)
C10B C11B C12B N11B 10.5(13)
N3B C11B C12B C13B 2.5(4)
C10B C11B C12B C13B -173.9(3)
N3B C11B C12B Cl5B -171.3(3)
C10B C11B C12B Cl5B 12.3(5)
O4B N7B C13B C12B 122.0(15)
O3B N7B C13B C12B -59.5(18)
O4B N7B C13B C14B -38(2)
O3B N7B C13B C14B 140.9(13)
N11B C12B C13B N7B 13.7(14)
C11B C12B C13B N7B -162.3(8)
N11B C12B C13B C14B 175.5(11)
C11B C12B C13B C14B -0.5(4)
Cl5B C12B C13B C14B 173.7(2)
C11B C12B C13B Cl6B 179.5(2)
Cl5B C12B C13B Cl6B -6.3(5)
C11B N3B C14B C15B -172.9(3)
Zn2 N3B C14B C15B 13.2(5)
C11B N3B C14B C13B 3.3(4)
Zn2 N3B C14B C13B -170.7(2)
N7B C13B C14B N3B 161.3(8)
C12B C13B C14B N3B -1.6(4)
Cl6B C13B C14B N3B 178.3(3)
N7B C13B C14B C15B -22.6(9)
C12B C13B C14B C15B 174.4(3)
Cl6B C13B C14B C15B -5.6(6)
N3B C14B C15B C16B -9.7(6)
C13B C14B C15B C16B 174.9(3)
N3B C14B C15B C33D 167.5(7)
C13B C14B C15B C33D -7.9(8)
N3B C14B C15B C33B 177.3(4)
C13B C14B C15B C33B 2.0(6)
C19B N4B C16B C15B -172.6(3)
Zn2 N4B C16B C15B 34.5(5)
C19B N4B C16B C17B 4.0(4)
Zn2 N4B C16B C17B -148.8(2)
C14B C15B C16B N4B -16.1(6)
C33D C15B C16B N4B 166.5(6)
C33B C15B C16B N4B 156.6(5)
C14B C15B C16B C17B 167.9(4)
C33D C15B C16B C17B -9.5(8)
C33B C15B C16B C17B -19.4(6)
N4B C16B C17B C18B -0.9(4)
C15B C16B C17B C18B 175.6(4)
N4B C16B C17B Cl7B 173.6(3)
C15B C16B C17B Cl7B -9.9(6)
O6B N8B C18B C17B -115.3(16)
O5B N8B C18B C17B 65(2)
O6B N8B C18B C19B 57(2)
O5B N8B C18B C19B -122.7(17)
C16B C17B C18B N8B 170.9(9)
Cl7B C17B C18B N8B -4.0(10)
C16B C17B C18B C19B -2.5(4)
Cl7B C17B C18B C19B -177.4(3)
C16B C17B C18B Cl8B 172.2(3)
Cl7B C17B C18B Cl8B -2.8(5)
C16B N4B C19B C20B 166.7(3)
Zn2 N4B C19B C20B -39.9(4)
C16B N4B C19B C18B -5.5(4)
Zn2 N4B C19B C18B 147.9(2)
N8B C18B C19B N4B -168.0(10)
C17B C18B C19B N4B 5.0(4)
Cl8B C18B C19B N4B -169.3(3)
N8B C18B C19B C20B 20.1(11)
C17B C18B C19B C20B -166.8(4)
Cl8B C18B C19B C20B 18.9(6)
N1B C1B C20B C19B 18.1(6)
C2B C1B C20B C19B -165.9(4)
N1B C1B C20B C39B -164.6(3)
C2B C1B C20B C39B 11.3(5)
N4B C19B C20B C1B 14.3(6)
C18B C19B C20B C1B -175.0(4)
N4B C19B C20B C39B -163.0(3)
C18B C19B C20B C39B 7.7(6)
C4B C5B C21B C26B 102.8(4)
C6B C5B C21B C26B -74.0(4)
C4B C5B C21B C22B -73.5(4)
C6B C5B C21B C22B 109.6(4)
C26B C21B C22B C23B 0.2(5)
C5B C21B C22B C23B 176.6(3)
C21B C22B C23B C24B -1.0(6)
C22B C23B C24B C25B 1.3(6)
C23B C24B C25B C26B -0.8(6)
C24B C25B C26B C21B 0.0(6)
C22B C21B C26B C25B 0.3(6)
C5B C21B C26B C25B -176.1(4)
C9B C10B C27B C32B -105.8(4)
C11B C10B C27B C32B 74.5(4)
C9B C10B C27B C28B 74.6(4)
C11B C10B C27B C28B -105.1(4)
C32B C27B C28B C29B -1.2(6)
C10B C27B C28B C29B 178.4(3)
C27B C28B C29B C30B 2.1(6)
C28B C29B C30B C31B -1.3(7)
C29B C30B C31B C32B -0.4(6)
C28B C27B C32B C31B -0.5(5)
C10B C27B C32B C31B 179.8(3)
C30B C31B C32B C27B 1.4(6)
C16B C15B C33B C34B 102.7(5)
C14B C15B C33B C34B -83.9(6)
C16B C15B C33B C38B -73.1(6)
C14B C15B C33B C38B 100.3(5)
C38B C33B C34B C35B 0.0
C15B C33B C34B C35B -175.7(7)
C33B C34B C35B C36B 0.0
C34B C35B C36B C37B 0.0
C35B C36B C37B C38B 0.0
C36B C37B C38B C33B 0.0
C34B C33B C38B C37B 0.0
C15B C33B C38B C37B 175.9(6)
C16B C15B C33D C34D 112.3(6)
C14B C15B C33D C34D -65.2(8)
C16B C15B C33D C38D -73.0(8)
C14B C15B C33D C38D 109.6(8)
C38D C33D C34D C35D 0.0
C15B C33D C34D C35D 174.8(10)
C33D C34D C35D C36D 0.0
C34D C35D C36D C37D 0.0
C35D C36D C37D C38D 0.0
C36D C37D C38D C33D 0.0
C34D C33D C38D C37D 0.0
C15B C33D C38D C37D -174.7(10)
C1B C20B C39B C40B -115.0(4)
C19B C20B C39B C40B 62.4(5)
C1B C20B C39B C44B 64.9(5)
C19B C20B C39B C44B -117.7(4)
C44B C39B C40B C41B 0.0(7)
C20B C39B C40B C41B 179.9(4)
C39B C40B C41B C42B -0.9(8)
C40B C41B C42B C43B 1.3(9)
C41B C42B C43B C44B -0.9(9)
C42B C43B C44B C39B 0.0(7)
C40B C39B C44B C43B 0.5(6)
C20B C39B C44B C43B -179.5(4)
C49B N5B C45B C46B -1.5(5)
Zn2 N5B C45B C46B 176.3(3)
N5B C45B C46B C47B 0.6(6)
C45B C46B C47B C48B 0.9(7)
C46B C47B C48B C49B -1.5(7)
C45B N5B C49B C48B 0.8(6)
Zn2 N5B C49B C48B -176.9(3)
C47B C48B C49B N5B 0.6(6)
